data_4329078
loop_
_publ_author_name
'Jun-ichi Nishigaki'
'Tsuyoshi Matsumoto'
'Kazuyuki Tatsumi'

_publ_section_title
;
 Model Studies of Methyl CoM Reductase: Methane Formation via CH3-S Bond
 Cleavage of Ni(I) Tetraazacyclic Complexes Having Intramolecular Methyl
 Sulfide Pendants
;
_journal_name_full 'Inorganic Chemistry'
_journal_page_first 5173
_journal_page_last 5187
_journal_paper_doi 10.1021/ic300017k
_journal_volume 51
_journal_year 2012
_chemical_formula_moiety '2(C32 H12 B F24), C16 H36 N4 Ni S2, 4(C4 H8 O) '
_chemical_formula_sum 'C96 H92 B2 F48 N4 Ni O4 S2'
_chemical_formula_weight 2422.17
_space_group_IT_number 2
_symmetry_cell_setting triclinic
_symmetry_Int_Tables_number 2
_symmetry_space_group_name_Hall '-P 1'
_symmetry_space_group_name_H-M 'P -1'
_cell_angle_alpha 71.676(5)
_cell_angle_beta 70.960(4)
_cell_angle_gamma 86.426(6)
_cell_formula_units_Z 1
_cell_length_a 12.3465(15)
_cell_length_b 13.3250(15)
_cell_length_c 17.4185(18)
_cell_measurement_reflns_used 6121
_cell_measurement_temperature 123.1
_cell_measurement_theta_max 27.5
_cell_measurement_theta_min 3.1
_cell_volume 2568.9(5)
_computing_cell_refinement CrystalClear
_computing_data_collection CrystalClear
_computing_data_reduction CrystalStructure
_computing_publication_material 'CrystalStructure 3.8'
_computing_structure_refinement SHELXL
_computing_structure_solution SIR92
_diffrn_ambient_temperature 123
_diffrn_detector_area_resol_mean 7.31
_diffrn_measured_fraction_theta_full 0.992
_diffrn_measured_fraction_theta_max 0.992
_diffrn_measurement_device_type 'Rigaku Saturn'
_diffrn_measurement_method \w
_diffrn_radiation_type 'Mo K\a'
_diffrn_radiation_wavelength 0.71070
_diffrn_reflns_av_R_equivalents 0.080
_diffrn_reflns_limit_h_max 16
_diffrn_reflns_limit_h_min -16
_diffrn_reflns_limit_k_max 17
_diffrn_reflns_limit_k_min -17
_diffrn_reflns_limit_l_max 22
_diffrn_reflns_limit_l_min -22
_diffrn_reflns_number 31408
_diffrn_reflns_theta_full 27.49
_diffrn_reflns_theta_max 27.49
_exptl_absorpt_coefficient_mu 0.369
_exptl_absorpt_correction_T_max 0.982
_exptl_absorpt_correction_T_min 0.881
_exptl_absorpt_correction_type multi-scan
_exptl_absorpt_process_details 'Jacobson, R. (1998) Private communication'
_exptl_crystal_colour purple
_exptl_crystal_density_diffrn 1.566
_exptl_crystal_description platelet
_exptl_crystal_F_000 1230.00
_exptl_crystal_size_max 0.10
_exptl_crystal_size_mid 0.05
_exptl_crystal_size_min 0.05
_refine_diff_density_max 1.79
_refine_diff_density_min -0.90
_refine_ls_extinction_method none
_refine_ls_goodness_of_fit_ref 1.056
_refine_ls_hydrogen_treatment refall
_refine_ls_number_parameters 734
_refine_ls_number_reflns 11685
_refine_ls_R_factor_gt 0.0807
_refine_ls_shift/su_max 0.0000
_refine_ls_structure_factor_coef Fsqd
_refine_ls_weighting_details 'w = 1/[\s^2^(Fo^2^)+(0.1200P)^2^+4.0000P] where P=(Fo^2^+2Fc^2^)/3'
_refine_ls_weighting_scheme calc
_refine_ls_wR_factor_ref 0.2392
_reflns_number_gt 8465
_reflns_number_total 11685
_reflns_threshold_expression F^2^>2.0\s(F^2^)
_cod_data_source_file ic300017k_si_002_16.cif
_cod_data_source_block RRSS-[Ni(mtc)](BArF4)2_Complex7b
_cod_original_formula_sum 'C96 H92 B2 F48 N4 Ni O4 S2 '
_cod_database_code 4329078

loop_
_symmetry_equiv_pos_site_id
_symmetry_equiv_pos_as_xyz
1 +X,+Y,+Z
2 -X,-Y,-Z

loop_
_atom_site_label
_atom_site_type_symbol
_atom_site_fract_x
_atom_site_fract_y
_atom_site_fract_z
_atom_site_U_iso_or_equiv
_atom_site_adp_type
_atom_site_occupancy
_atom_site_symmetry_multiplicity
_atom_site_calc_flag
_atom_site_refinement_flags
Ni(1) Ni 1.0000 0.0000 0.0000 0.02178(16) Uani 1.00 2 d S
S(1) S 0.83422(7) 0.01623(7) 0.12808(6) 0.0299(2) Uani 1.00 1 d .
F(1) F 0.5997(2) 0.18381(18) 0.02675(13) 0.0413(5) Uani 1.00 1 d .
F(2) F 0.5076(2) 0.0348(2) 0.07247(15) 0.0476(6) Uani 1.00 1 d .
F(3) F 0.4161(2) 0.1775(2) 0.07092(16) 0.0553(7) Uani 1.00 1 d .
F(4) F 0.6095(3) -0.1431(2) 0.3369(2) 0.0976(14) Uani 1.00 1 d .
F(5) F 0.4370(3) -0.1585(2) 0.3912(2) 0.0871(11) Uani 1.00 1 d .
F(6) F 0.5252(5) -0.0883(2) 0.4445(2) 0.126(2) Uani 1.00 1 d .
F(7) F 0.8622(2) 0.4626(5) 0.0659(2) 0.149(2) Uani 1.00 1 d .
F(8) F 0.9600(3) 0.5185(2) 0.1224(2) 0.0813(11) Uani 1.00 1 d .
F(9) F 0.9941(2) 0.3719(2) 0.10309(19) 0.0713(9) Uani 1.00 1 d .
F(10) F 0.8068(4) 0.1409(2) 0.4687(2) 0.1078(16) Uani 1.00 1 d .
F(11) F 0.9398(3) 0.2545(5) 0.4164(2) 0.147(2) Uani 1.00 1 d .
F(12) F 0.7827(3) 0.2792(3) 0.4987(2) 0.0790(11) Uani 1.00 1 d .
F(13) F 0.4406(2) 0.4098(2) 0.59357(16) 0.0448(6) Uani 1.00 1 d .
F(14) F 0.2625(2) 0.3832(2) 0.66619(16) 0.0565(7) Uani 1.00 1 d .
F(15) F 0.3206(2) 0.5152(2) 0.55227(19) 0.0560(7) Uani 1.00 1 d .
F(16) F 0.1280(3) 0.0599(3) 0.6137(2) 0.1045(16) Uani 1.00 1 d .
F(17) F 0.0210(2) 0.1809(3) 0.5806(3) 0.129(2) Uani 1.00 1 d .
F(18) F 0.1045(2) 0.0997(2) 0.49436(16) 0.0568(7) Uani 1.00 1 d .
F(19) F 0.5311(5) 0.7901(4) 0.1077(3) 0.0472(12) Uiso 0.50 1 d P
F(20) F 0.6096(4) 0.7147(4) 0.1989(4) 0.0502(13) Uiso 0.50 1 d P
F(21) F 0.4411(6) 0.7504(5) 0.2495(4) 0.0568(15) Uiso 0.50 1 d P
F(22) F 0.2095(13) 0.4251(6) 0.1303(10) 0.099(4) Uani 0.50 1 d P
F(23) F 0.2272(14) 0.5849(15) 0.0704(14) 0.060(3) Uani 0.50 1 d P
F(24) F 0.3549(9) 0.4891(13) 0.0191(7) 0.119(5) Uani 0.50 1 d P
F(25) F 0.1598(9) 0.4698(16) 0.1679(9) 0.152(6) Uani 0.50 1 d P
F(26) F 0.2564(19) 0.5896(17) 0.0563(15) 0.112(8) Uani 0.50 1 d P
F(27) F 0.2901(14) 0.4271(9) 0.0735(11) 0.102(5) Uani 0.50 1 d P
F(28) F 0.6273(7) 0.7180(6) 0.1548(5) 0.081(2) Uiso 0.50 1 d P
F(29) F 0.4881(6) 0.7305(5) 0.2550(4) 0.0660(17) Uiso 0.50 1 d P
F(30) F 0.4707(5) 0.7974(4) 0.1324(3) 0.0513(13) Uiso 0.50 1 d P
O(1) O 0.1132(2) 0.0529(2) 0.21283(19) 0.0411(6) Uani 1.00 1 d .
O(2) O 0.0559(3) 0.6474(2) 0.3055(2) 0.0616(9) Uani 1.00 1 d .
N(1) N 0.9784(2) -0.1610(2) 0.07815(19) 0.0296(6) Uani 1.00 1 d .
N(2) N 1.1192(2) 0.0374(2) 0.04767(19) 0.0274(6) Uani 1.00 1 d .
C(1) C 1.0932(3) -0.2060(3) 0.0783(2) 0.0384(8) Uani 1.00 1 d .
C(2) C 1.1600(3) -0.1496(3) 0.1134(2) 0.0404(9) Uani 1.00 1 d .
C(3) C 1.2096(3) -0.0391(3) 0.0572(2) 0.0364(8) Uani 1.00 1 d .
C(4) C 1.1672(3) 0.1450(3) -0.0068(2) 0.0367(8) Uani 1.00 1 d .
C(5) C 1.0728(3) 0.2115(3) -0.0321(2) 0.0378(8) Uani 1.00 1 d .
C(6) C 0.9004(3) -0.1843(3) 0.1689(2) 0.0368(8) Uani 1.00 1 d .
C(7) C 0.8812(3) -0.0905(3) 0.2024(2) 0.0363(8) Uani 1.00 1 d .
C(8) C 0.8260(3) 0.1199(3) 0.1753(3) 0.0444(10) Uani 1.00 1 d .
C(9) C 0.4960(2) 0.2068(2) 0.2794(2) 0.0206(6) Uani 1.00 1 d .
C(10) C 0.5025(2) 0.2085(2) 0.1978(2) 0.0209(6) Uani 1.00 1 d .
C(11) C 0.5080(2) 0.1165(2) 0.1751(2) 0.0220(6) Uani 1.00 1 d .
C(12) C 0.5127(2) 0.0181(2) 0.2314(2) 0.0250(6) Uani 1.00 1 d .
C(13) C 0.5127(2) 0.0145(2) 0.3124(2) 0.0248(6) Uani 1.00 1 d .
C(14) C 0.5032(2) 0.1058(2) 0.3357(2) 0.0230(6) Uani 1.00 1 d .
C(15) C 0.5075(3) 0.1271(3) 0.0872(2) 0.0311(7) Uani 1.00 1 d .
C(16) C 0.5228(3) -0.0906(3) 0.3730(2) 0.0364(8) Uani 1.00 1 d .
C(17) C 0.6271(2) 0.3260(2) 0.3045(2) 0.0223(6) Uani 1.00 1 d .
C(18) C 0.7088(2) 0.3730(2) 0.2241(2) 0.0251(6) Uani 1.00 1 d .
C(19) C 0.8246(2) 0.3800(2) 0.2134(2) 0.0286(7) Uani 1.00 1 d .
C(20) C 0.8654(3) 0.3388(3) 0.2815(2) 0.0309(7) Uani 1.00 1 d .
C(21) C 0.7883(3) 0.2913(2) 0.3607(2) 0.0302(7) Uani 1.00 1 d .
C(22) C 0.6706(2) 0.2851(2) 0.3724(2) 0.0241(6) Uani 1.00 1 d .
C(23) C 0.9080(3) 0.4324(3) 0.1263(2) 0.0396(9) Uani 1.00 1 d .
C(24) C 0.8295(3) 0.2431(3) 0.4353(2) 0.0407(9) Uani 1.00 1 d .
C(25) C 0.4009(2) 0.2936(2) 0.4058(2) 0.0215(6) Uani 1.00 1 d .
C(26) C 0.4073(2) 0.3539(2) 0.4574(2) 0.0230(6) Uani 1.00 1 d .
C(27) C 0.3228(2) 0.3474(2) 0.5343(2) 0.0245(6) Uani 1.00 1 d .
C(28) C 0.2264(2) 0.2809(2) 0.5634(2) 0.0250(6) Uani 1.00 1 d .
C(29) C 0.2190(2) 0.2185(2) 0.5150(2) 0.0239(6) Uani 1.00 1 d .
C(30) C 0.3034(2) 0.2252(2) 0.4378(2) 0.0243(6) Uani 1.00 1 d .
C(31) C 0.3355(3) 0.4131(3) 0.5865(2) 0.0321(7) Uani 1.00 1 d .
C(32) C 0.1192(3) 0.1404(3) 0.5493(2) 0.0358(8) Uani 1.00 1 d .
C(33) C 0.4564(2) 0.4186(2) 0.2486(2) 0.0223(6) Uani 1.00 1 d .
C(34) C 0.4978(2) 0.5188(2) 0.2392(2) 0.0245(6) Uani 1.00 1 d .
C(35) C 0.4668(3) 0.6108(2) 0.1875(2) 0.0276(7) Uani 1.00 1 d .
C(36) C 0.3953(3) 0.6069(2) 0.1416(2) 0.0331(8) Uani 1.00 1 d .
C(37) C 0.3518(3) 0.5093(3) 0.1513(2) 0.0341(8) Uani 1.00 1 d .
C(38) C 0.3786(2) 0.4171(2) 0.2056(2) 0.0270(7) Uani 1.00 1 d .
C(39) C 0.5104(3) 0.7151(3) 0.1818(2) 0.0388(9) Uani 1.00 1 d .
C(40) C 0.2760(5) 0.5009(3) 0.1017(4) 0.0652(16) Uani 1.00 1 d .
C(41) C 0.1815(3) -0.0121(3) 0.2606(2) 0.0397(9) Uani 1.00 1 d .
C(42) C 0.1834(4) 0.0384(3) 0.3267(2) 0.0435(9) Uani 1.00 1 d .
C(43) C 0.1714(4) 0.1540(3) 0.2822(3) 0.0465(10) Uani 1.00 1 d .
C(44) C 0.0901(4) 0.1476(4) 0.2359(3) 0.0540(12) Uani 1.00 1 d .
C(45) C 0.0123(6) 0.5435(5) 0.3419(5) 0.092(2) Uani 1.00 1 d .
C(46) C 0.0984(5) 0.4756(5) 0.3759(4) 0.0767(18) Uani 1.00 1 d .
C(47) C 0.1761(5) 0.5521(5) 0.3805(4) 0.0739(17) Uani 1.00 1 d .
C(48) C 0.1491(5) 0.6582(5) 0.3337(4) 0.0766(17) Uani 1.00 1 d .
B(1) B 0.4940(3) 0.3111(2) 0.3104(2) 0.0214(6) Uani 1.00 1 d .
H(1) H 1.0792 0.0418 0.1018 0.033 Uiso 1.00 1 c R
H(2) H 1.1396 -0.2021 0.0191 0.046 Uiso 1.00 1 c R
H(3) H 1.0813 -0.2817 0.1130 0.046 Uiso 1.00 1 c R
H(4) H 1.2239 -0.1941 0.1244 0.048 Uiso 1.00 1 c R
H(5) H 1.1087 -0.1446 0.1691 0.048 Uiso 1.00 1 c R
H(6) H 1.2595 -0.0143 0.0826 0.044 Uiso 1.00 1 c R
H(7) H 1.2575 -0.0420 0.0001 0.044 Uiso 1.00 1 c R
H(8) H 1.2294 0.1410 -0.0586 0.044 Uiso 1.00 1 c R
H(9) H 1.1999 0.1779 0.0250 0.044 Uiso 1.00 1 c R
H(10) H 1.0127 0.2185 0.0197 0.045 Uiso 1.00 1 c R
H(11) H 1.1047 0.2832 -0.0694 0.045 Uiso 1.00 1 c R
H(12) H 0.9332 -0.2410 0.2062 0.044 Uiso 1.00 1 c R
H(13) H 0.8252 -0.2116 0.1733 0.044 Uiso 1.00 1 c R
H(14) H 0.9533 -0.0687 0.2072 0.044 Uiso 1.00 1 c R
H(15) H 0.8223 -0.1095 0.2597 0.044 Uiso 1.00 1 c R
H(16) H 0.9022 0.1355 0.1758 0.053 Uiso 1.00 1 c R
H(17) H 0.7729 0.0970 0.2341 0.053 Uiso 1.00 1 c R
H(18) H 0.7983 0.1837 0.1419 0.053 Uiso 1.00 1 c R
H(19) H 0.5032 0.2748 0.1561 0.025 Uiso 1.00 1 c R
H(20) H 0.5158 -0.0445 0.2158 0.030 Uiso 1.00 1 c R
H(21) H 0.5014 0.1002 0.3918 0.028 Uiso 1.00 1 c R
H(22) H 0.6839 0.4009 0.1757 0.030 Uiso 1.00 1 c R
H(23) H 0.9450 0.3433 0.2737 0.037 Uiso 1.00 1 c R
H(24) H 0.6190 0.2522 0.4281 0.029 Uiso 1.00 1 c R
H(25) H 0.4719 0.4009 0.4389 0.028 Uiso 1.00 1 c R
H(26) H 0.1670 0.2783 0.6151 0.030 Uiso 1.00 1 c R
H(27) H 0.2950 0.1822 0.4056 0.029 Uiso 1.00 1 c R
H(28) H 0.5483 0.5240 0.2690 0.029 Uiso 1.00 1 c R
H(29) H 0.3768 0.6696 0.1044 0.040 Uiso 1.00 1 c R
H(30) H 0.3433 0.3515 0.2138 0.032 Uiso 1.00 1 c R
H(31) H 0.2603 -0.0150 0.2224 0.048 Uiso 1.00 1 c R
H(32) H 0.1472 -0.0850 0.2887 0.048 Uiso 1.00 1 c R
H(33) H 0.2565 0.0269 0.3395 0.052 Uiso 1.00 1 c R
H(34) H 0.1187 0.0107 0.3803 0.052 Uiso 1.00 1 c R
H(35) H 0.1390 0.1931 0.3239 0.056 Uiso 1.00 1 c R
H(36) H 0.2461 0.1884 0.2419 0.056 Uiso 1.00 1 c R
H(37) H 0.0097 0.1452 0.2734 0.065 Uiso 1.00 1 c R
H(38) H 0.1023 0.2100 0.1843 0.065 Uiso 1.00 1 c R
H(39) H -0.0031 0.5185 0.2985 0.111 Uiso 1.00 1 c R
H(40) H -0.0607 0.5390 0.3889 0.111 Uiso 1.00 1 c R
H(41) H 0.0605 0.4251 0.4332 0.092 Uiso 1.00 1 c R
H(42) H 0.1408 0.4356 0.3369 0.092 Uiso 1.00 1 c R
H(43) H 0.1638 0.5467 0.4407 0.089 Uiso 1.00 1 c R
H(44) H 0.2571 0.5378 0.3540 0.089 Uiso 1.00 1 c R
H(45) H 0.1281 0.7033 0.3715 0.092 Uiso 1.00 1 c R
H(46) H 0.2168 0.6920 0.2840 0.092 Uiso 1.00 1 c R

loop_
_atom_site_aniso_label
_atom_site_aniso_U_11
_atom_site_aniso_U_22
_atom_site_aniso_U_33
_atom_site_aniso_U_12
_atom_site_aniso_U_13
_atom_site_aniso_U_23
Ni(1) 0.0211(3) 0.0210(3) 0.0216(3) 0.0015(2) -0.0056(2) -0.0059(2)
S(1) 0.0238(4) 0.0372(4) 0.0283(4) 0.0032(3) -0.0051(3) -0.0133(3)
F(1) 0.0556(14) 0.0406(12) 0.0185(10) 0.0017(10) -0.0038(9) -0.0049(9)
F(2) 0.0736(17) 0.0431(13) 0.0347(12) -0.0008(12) -0.0197(12) -0.0210(10)
F(3) 0.0561(16) 0.089(2) 0.0406(14) 0.0367(14) -0.0324(12) -0.0353(14)
F(4) 0.094(2) 0.064(2) 0.083(2) 0.0432(19) -0.007(2) 0.0170(18)
F(5) 0.117(3) 0.0425(16) 0.089(2) -0.0292(18) -0.049(2) 0.0199(16)
F(6) 0.318(7) 0.0287(14) 0.073(2) 0.019(2) -0.128(3) -0.0055(14)
F(7) 0.0384(17) 0.315(7) 0.0296(16) -0.045(2) -0.0079(13) 0.040(2)
F(8) 0.081(2) 0.0428(16) 0.078(2) -0.0241(15) 0.0244(18) -0.0087(15)
F(9) 0.069(2) 0.0533(17) 0.0531(17) 0.0011(14) 0.0263(14) -0.0119(13)
F(10) 0.215(5) 0.0517(19) 0.100(2) 0.044(2) -0.119(3) -0.0195(19)
F(11) 0.0400(18) 0.301(7) 0.058(2) -0.001(2) -0.0301(16) 0.017(3)
F(12) 0.119(2) 0.096(2) 0.0551(18) 0.051(2) -0.062(2) -0.0418(18)
F(13) 0.0451(13) 0.0574(15) 0.0455(14) -0.0013(11) -0.0201(11) -0.0280(12)
F(14) 0.0583(16) 0.0762(19) 0.0322(13) -0.0253(14) 0.0077(11) -0.0311(13)
F(15) 0.088(2) 0.0321(12) 0.0634(17) 0.0139(13) -0.0362(15) -0.0256(12)
F(16) 0.143(3) 0.097(2) 0.060(2) -0.090(2) -0.059(2) 0.0388(18)
F(17) 0.0384(17) 0.123(3) 0.215(5) -0.0371(19) 0.050(2) -0.125(3)
F(18) 0.0544(15) 0.0800(19) 0.0348(13) -0.0375(14) -0.0045(11) -0.0190(13)
F(22) 0.141(12) 0.040(4) 0.158(12) -0.013(5) -0.132(10) 0.002(5)
F(23) 0.060(4) 0.052(6) 0.105(7) 0.034(4) -0.065(4) -0.040(5)
F(24) 0.088(7) 0.236(15) 0.103(7) 0.060(7) -0.069(6) -0.117(9)
F(25) 0.065(6) 0.285(19) 0.146(10) -0.028(8) -0.062(6) -0.085(12)
F(26) 0.18(2) 0.053(6) 0.155(16) 0.012(9) -0.149(16) -0.001(7)
F(27) 0.141(11) 0.099(8) 0.168(13) 0.083(8) -0.133(10) -0.108(9)
O(1) 0.0428(16) 0.0493(16) 0.0418(16) 0.0069(13) -0.0203(13) -0.0225(13)
O(2) 0.079(2) 0.052(2) 0.057(2) 0.0080(17) -0.0396(19) -0.0042(16)
N(1) 0.0318(15) 0.0247(14) 0.0289(15) -0.0006(11) -0.0083(12) -0.0047(11)
N(2) 0.0242(14) 0.0310(15) 0.0262(14) 0.0013(11) -0.0078(11) -0.0081(12)
C(1) 0.040(2) 0.0303(19) 0.040(2) 0.0102(16) -0.0136(17) -0.0056(16)
C(2) 0.036(2) 0.046(2) 0.039(2) 0.0161(17) -0.0192(17) -0.0083(17)
C(3) 0.0239(17) 0.054(2) 0.033(2) 0.0074(16) -0.0129(15) -0.0136(17)
C(4) 0.034(2) 0.038(2) 0.036(2) -0.0121(16) -0.0076(16) -0.0106(16)
C(5) 0.046(2) 0.0262(17) 0.041(2) -0.0064(16) -0.0116(18) -0.0111(15)
C(6) 0.039(2) 0.0339(19) 0.0283(19) -0.0045(16) -0.0074(16) 0.0009(15)
C(7) 0.0336(19) 0.045(2) 0.0236(18) -0.0039(16) -0.0062(15) -0.0041(15)
C(8) 0.038(2) 0.054(2) 0.047(2) 0.0079(19) -0.0092(18) -0.029(2)
C(9) 0.0148(13) 0.0223(14) 0.0219(15) -0.0013(11) -0.0041(11) -0.0045(12)
C(10) 0.0188(14) 0.0216(14) 0.0179(14) 0.0004(11) -0.0040(11) -0.0019(11)
C(11) 0.0197(14) 0.0269(15) 0.0180(15) 0.0029(12) -0.0048(11) -0.0069(12)
C(12) 0.0269(16) 0.0210(15) 0.0268(17) 0.0026(12) -0.0084(13) -0.0076(12)
C(13) 0.0244(16) 0.0225(15) 0.0245(16) 0.0018(12) -0.0079(13) -0.0033(12)
C(14) 0.0212(15) 0.0278(16) 0.0170(14) -0.0000(12) -0.0047(12) -0.0043(12)
C(15) 0.0349(19) 0.0335(18) 0.0281(18) 0.0078(15) -0.0110(15) -0.0145(15)
C(16) 0.044(2) 0.0260(17) 0.0304(19) 0.0048(15) -0.0088(16) -0.0010(14)
C(17) 0.0228(15) 0.0214(14) 0.0210(15) -0.0005(12) -0.0057(12) -0.0055(12)
C(18) 0.0207(15) 0.0296(16) 0.0221(16) -0.0019(12) -0.0054(12) -0.0050(13)
C(19) 0.0214(16) 0.0349(18) 0.0253(17) -0.0029(13) -0.0036(13) -0.0070(14)
C(20) 0.0216(16) 0.0362(19) 0.0353(19) -0.0003(14) -0.0096(14) -0.0111(15)
C(21) 0.0315(18) 0.0331(18) 0.0293(18) 0.0054(14) -0.0145(15) -0.0101(14)
C(22) 0.0245(16) 0.0256(15) 0.0215(15) 0.0022(12) -0.0074(12) -0.0067(12)
C(23) 0.0235(18) 0.049(2) 0.035(2) -0.0046(16) -0.0058(15) -0.0011(17)
C(24) 0.034(2) 0.053(2) 0.039(2) 0.0096(18) -0.0191(17) -0.0124(19)
C(25) 0.0195(14) 0.0237(14) 0.0202(15) 0.0010(11) -0.0069(12) -0.0047(12)
C(26) 0.0238(15) 0.0211(14) 0.0223(15) -0.0019(12) -0.0060(12) -0.0052(12)
C(27) 0.0285(17) 0.0240(15) 0.0206(15) 0.0028(12) -0.0074(13) -0.0074(12)
C(28) 0.0218(15) 0.0281(16) 0.0226(16) 0.0036(12) -0.0040(12) -0.0084(13)
C(29) 0.0205(15) 0.0278(16) 0.0203(15) -0.0025(12) -0.0043(12) -0.0048(12)
C(30) 0.0234(16) 0.0253(15) 0.0225(16) 0.0002(12) -0.0056(12) -0.0067(12)
C(31) 0.0361(19) 0.0334(18) 0.0239(17) -0.0010(15) -0.0034(14) -0.0113(14)
C(32) 0.0309(19) 0.047(2) 0.0249(18) -0.0120(16) 0.0034(14) -0.0160(16)
C(33) 0.0213(15) 0.0251(15) 0.0190(15) -0.0007(12) -0.0040(12) -0.0073(12)
C(34) 0.0275(16) 0.0242(15) 0.0199(15) -0.0008(12) -0.0054(12) -0.0065(12)
C(35) 0.0322(18) 0.0241(16) 0.0228(16) -0.0021(13) -0.0079(14) -0.0028(12)
C(36) 0.045(2) 0.0251(17) 0.0309(19) 0.0093(15) -0.0189(16) -0.0056(14)
C(37) 0.036(2) 0.0319(18) 0.042(2) 0.0108(15) -0.0229(17) -0.0119(16)
C(38) 0.0245(16) 0.0238(16) 0.0355(19) 0.0027(12) -0.0124(14) -0.0104(14)
C(39) 0.054(2) 0.0240(17) 0.036(2) -0.0052(16) -0.0193(18) 0.0001(15)
C(40) 0.089(4) 0.041(2) 0.105(4) 0.025(2) -0.080(3) -0.030(2)
C(41) 0.038(2) 0.047(2) 0.035(2) 0.0019(17) -0.0121(17) -0.0129(17)
C(42) 0.044(2) 0.054(2) 0.036(2) -0.0005(19) -0.0169(18) -0.0136(19)
C(43) 0.050(2) 0.047(2) 0.048(2) -0.0065(19) -0.017(2) -0.019(2)
C(44) 0.070(3) 0.054(2) 0.061(3) 0.021(2) -0.040(2) -0.034(2)
C(45) 0.091(4) 0.060(3) 0.128(6) 0.011(3) -0.059(4) -0.009(3)
C(46) 0.077(4) 0.063(3) 0.069(3) 0.025(3) -0.015(3) -0.005(2)
C(47) 0.069(3) 0.084(4) 0.055(3) 0.011(3) -0.026(2) 0.002(2)
C(48) 0.073(3) 0.071(3) 0.100(5) 0.028(3) -0.045(3) -0.032(3)
B(1) 0.0214(17) 0.0218(16) 0.0199(17) -0.0016(13) -0.0053(13) -0.0058(13)

loop_
_atom_type_symbol
_atom_type_description
_atom_type_scat_dispersion_real
_atom_type_scat_dispersion_imag
_atom_type_scat_source
C C 0.003 0.002
;
International Tables for Crystallography
(1992, Vol. C, Tables 4.2.6.8 and 6.1.1.4)
;
H H 0.000 0.000
;
International Tables for Crystallography
(1992, Vol. C, Table 6.1.1.4)
;
N N 0.006 0.003
;
International Tables for Crystallography
(1992, Vol. C, Tables 4.2.6.8 and 6.1.1.4)
;
O O 0.011 0.006
;
International Tables for Crystallography
(1992, Vol. C, Tables 4.2.6.8 and 6.1.1.4)
;
Ni Ni 0.339 1.112
;
International Tables for Crystallography
(1992, Vol. C, Tables 4.2.6.8 and 6.1.1.4)
;
S S 0.125 0.123
;
International Tables for Crystallography
(1992, Vol. C, Tables 4.2.6.8 and 6.1.1.4)
;
F F 0.017 0.010
;
International Tables for Crystallography
(1992, Vol. C, Tables 4.2.6.8 and 6.1.1.4)
;
B B 0.001 0.001
;
International Tables for Crystallography
(1992, Vol. C, Tables 4.2.6.8 and 6.1.1.4)
;

loop_
_geom_angle_atom_site_label_1
_geom_angle_atom_site_label_2
_geom_angle_atom_site_label_3
_geom_angle
_geom_angle_publ_flag
_geom_angle_site_symmetry_1
_geom_angle_site_symmetry_3
S(1) Ni(1) S(1) 180.00(4) yes . 2_755
S(1) Ni(1) N(1) 80.71(8) yes . .
S(1) Ni(1) N(1) 99.29(8) yes . 2_755
S(1) Ni(1) N(2) 91.89(8) yes . .
S(1) Ni(1) N(2) 88.11(8) yes . 2_755
S(1) Ni(1) N(1) 99.29(8) yes 2_755 .
S(1) Ni(1) N(1) 80.71(8) yes 2_755 2_755
S(1) Ni(1) N(2) 88.11(8) yes 2_755 .
S(1) Ni(1) N(2) 91.89(8) yes 2_755 2_755
N(1) Ni(1) N(1) 180.00(18) yes . 2_755
N(1) Ni(1) N(2) 93.95(12) yes . .
N(1) Ni(1) N(2) 86.05(12) yes . 2_755
N(1) Ni(1) N(2) 86.05(12) yes 2_755 .
N(1) Ni(1) N(2) 93.95(12) yes 2_755 2_755
N(2) Ni(1) N(2) 180.00(15) yes . 2_755
Ni(1) S(1) C(7) 92.85(12) yes . .
Ni(1) S(1) C(8) 124.07(13) yes . .
C(7) S(1) C(8) 100.5(2) yes . .
F(30) F(19) C(39) 75.5(5) yes . .
F(28) F(20) F(29) 126.9(10) yes . .
F(28) F(20) C(39) 75.7(9) yes . .
F(29) F(20) C(39) 52.5(4) yes . .
F(29) F(21) C(39) 66.3(9) yes . .
F(25) F(22) F(27) 144.4(14) yes . .
F(25) F(22) C(40) 83.1(12) yes . .
F(27) F(22) C(40) 61.8(10) yes . .
F(26) F(23) C(40) 77(4) yes . .
F(27) F(24) C(40) 52.3(10) yes . .
F(22) F(25) C(40) 53.1(8) yes . .
F(23) F(26) C(40) 87(4) yes . .
F(22) F(27) F(24) 138.0(16) yes . .
F(22) F(27) C(40) 61.7(10) yes . .
F(24) F(27) C(40) 78.9(12) yes . .
F(20) F(28) C(39) 73.8(8) yes . .
F(20) F(29) F(21) 137.7(10) yes . .
F(20) F(29) C(39) 56.1(4) yes . .
F(21) F(29) C(39) 86.4(11) yes . .
F(19) F(30) C(39) 71.9(6) yes . .
C(41) O(1) C(44) 108.9(4) yes . .
C(45) O(2) C(48) 109.1(5) yes . .
Ni(1) N(1) C(1) 110.2(2) yes . .
Ni(1) N(1) C(5) 102.0(2) yes . 2_755
Ni(1) N(1) C(6) 116.9(2) yes . .
C(1) N(1) C(5) 109.6(3) yes . 2_755
C(1) N(1) C(6) 108.9(3) yes . .
C(5) N(1) C(6) 109.0(3) yes 2_755 .
Ni(1) N(2) C(3) 116.4(2) yes . .
Ni(1) N(2) C(4) 106.8(2) yes . .
C(3) N(2) C(4) 112.3(2) yes . .
N(1) C(1) C(2) 113.8(3) yes . .
C(1) C(2) C(3) 116.4(3) yes . .
N(2) C(3) C(2) 112.2(2) yes . .
N(2) C(4) C(5) 109.2(3) yes . .
N(1) C(5) C(4) 110.1(3) yes 2_755 .
N(1) C(6) C(7) 114.7(2) yes . .
S(1) C(7) C(6) 107.8(3) yes . .
C(10) C(9) C(14) 115.1(3) yes . .
C(10) C(9) B(1) 125.5(2) yes . .
C(14) C(9) B(1) 119.1(3) yes . .
C(9) C(10) C(11) 122.4(2) yes . .
C(10) C(11) C(12) 121.7(3) yes . .
C(10) C(11) C(15) 117.8(2) yes . .
C(12) C(11) C(15) 120.4(3) yes . .
C(11) C(12) C(13) 117.1(3) yes . .
C(12) C(13) C(14) 120.9(2) yes . .
C(12) C(13) C(16) 117.9(3) yes . .
C(14) C(13) C(16) 121.2(3) yes . .
C(9) C(14) C(13) 122.6(3) yes . .
F(1) C(15) F(2) 106.0(2) yes . .
F(1) C(15) F(3) 105.8(2) yes . .
F(1) C(15) C(11) 111.8(3) yes . .
F(2) C(15) F(3) 106.8(3) yes . .
F(2) C(15) C(11) 113.7(2) yes . .
F(3) C(15) C(11) 112.2(3) yes . .
F(4) C(16) F(5) 99.1(3) yes . .
F(4) C(16) F(6) 111.6(4) yes . .
F(4) C(16) C(13) 111.8(3) yes . .
F(5) C(16) F(6) 105.4(3) yes . .
F(5) C(16) C(13) 112.7(4) yes . .
F(6) C(16) C(13) 114.9(3) yes . .
C(18) C(17) C(22) 115.6(3) yes . .
C(18) C(17) B(1) 119.0(3) yes . .
C(22) C(17) B(1) 125.0(2) yes . .
C(17) C(18) C(19) 122.0(3) yes . .
C(18) C(19) C(20) 121.2(2) yes . .
C(18) C(19) C(23) 119.8(3) yes . .
C(20) C(19) C(23) 119.0(3) yes . .
C(19) C(20) C(21) 118.4(3) yes . .
C(20) C(21) C(22) 120.9(3) yes . .
C(20) C(21) C(24) 119.9(3) yes . .
C(22) C(21) C(24) 119.2(2) yes . .
C(17) C(22) C(21) 121.9(2) yes . .
F(7) C(23) F(8) 105.2(4) yes . .
F(7) C(23) F(9) 107.6(4) yes . .
F(7) C(23) C(19) 114.2(3) yes . .
F(8) C(23) F(9) 103.4(3) yes . .
F(8) C(23) C(19) 112.7(4) yes . .
F(9) C(23) C(19) 112.8(3) yes . .
F(10) C(24) F(11) 105.0(5) yes . .
F(10) C(24) F(12) 103.9(3) yes . .
F(10) C(24) C(21) 112.9(4) yes . .
F(11) C(24) F(12) 106.8(5) yes . .
F(11) C(24) C(21) 113.4(3) yes . .
F(12) C(24) C(21) 114.0(3) yes . .
C(26) C(25) C(30) 115.4(2) yes . .
C(26) C(25) B(1) 122.0(2) yes . .
C(30) C(25) B(1) 122.3(3) yes . .
C(25) C(26) C(27) 122.5(3) yes . .
C(26) C(27) C(28) 120.8(3) yes . .
C(26) C(27) C(31) 119.7(3) yes . .
C(28) C(27) C(31) 119.5(2) yes . .
C(27) C(28) C(29) 118.0(2) yes . .
C(28) C(29) C(30) 121.1(3) yes . .
C(28) C(29) C(32) 118.4(2) yes . .
C(30) C(29) C(32) 120.5(3) yes . .
C(25) C(30) C(29) 122.1(3) yes . .
F(13) C(31) F(14) 106.1(3) yes . .
F(13) C(31) F(15) 104.9(3) yes . .
F(13) C(31) C(27) 112.3(3) yes . .
F(14) C(31) F(15) 106.9(3) yes . .
F(14) C(31) C(27) 113.4(3) yes . .
F(15) C(31) C(27) 112.6(3) yes . .
F(16) C(32) F(17) 104.5(3) yes . .
F(16) C(32) F(18) 105.9(3) yes . .
F(16) C(32) C(29) 111.7(4) yes . .
F(17) C(32) F(18) 106.0(4) yes . .
F(17) C(32) C(29) 112.7(3) yes . .
F(18) C(32) C(29) 115.2(2) yes . .
C(34) C(33) C(38) 116.0(3) yes . .
C(34) C(33) B(1) 120.7(3) yes . .
C(38) C(33) B(1) 123.2(3) yes . .
C(33) C(34) C(35) 121.8(3) yes . .
C(34) C(35) C(36) 121.1(3) yes . .
C(34) C(35) C(39) 119.6(4) yes . .
C(36) C(35) C(39) 119.3(3) yes . .
C(35) C(36) C(37) 118.1(3) yes . .
C(36) C(37) C(38) 121.2(4) yes . .
C(36) C(37) C(40) 120.0(3) yes . .
C(38) C(37) C(40) 118.8(3) yes . .
C(33) C(38) C(37) 121.7(3) yes . .
F(19) C(39) F(20) 102.9(4) yes . .
F(19) C(39) F(21) 111.5(4) yes . .
F(19) C(39) F(28) 80.6(4) yes . .
F(19) C(39) F(29) 125.4(5) yes . .
F(19) C(39) C(35) 116.7(5) yes . .
F(20) C(39) F(21) 97.1(5) yes . .
F(20) C(39) F(29) 71.4(5) yes . .
F(20) C(39) F(30) 126.1(4) yes . .
F(20) C(39) C(35) 115.7(4) yes . .
F(21) C(39) F(28) 125.0(7) yes . .
F(21) C(39) F(30) 84.6(4) yes . .
F(21) C(39) C(35) 111.2(3) yes . .
F(28) C(39) F(29) 101.2(6) yes . .
F(28) C(39) F(30) 111.3(4) yes . .
F(28) C(39) C(35) 109.2(4) yes . .
F(29) C(39) F(30) 107.0(5) yes . .
F(29) C(39) C(35) 113.9(4) yes . .
F(30) C(39) C(35) 113.5(5) yes . .
F(22) C(40) F(23) 109.9(12) yes . .
F(22) C(40) F(24) 104.0(11) yes . .
F(22) C(40) F(26) 122.9(15) yes . .
F(22) C(40) F(27) 56.5(10) yes . .
F(22) C(40) C(37) 118.1(10) yes . .
F(23) C(40) F(24) 98.2(11) yes . .
F(23) C(40) F(25) 84.3(10) yes . .
F(23) C(40) F(27) 122.1(16) yes . .
F(23) C(40) C(37) 117.8(12) yes . .
F(24) C(40) F(25) 144.5(11) yes . .
F(24) C(40) F(26) 85.3(13) yes . .
F(24) C(40) F(27) 48.7(9) yes . .
F(24) C(40) C(37) 105.7(6) yes . .
F(25) C(40) F(26) 100.4(12) yes . .
F(25) C(40) F(27) 100.2(11) yes . .
F(25) C(40) C(37) 104.2(8) yes . .
F(26) C(40) F(27) 118.9(17) yes . .
F(26) C(40) C(37) 112.7(14) yes . .
F(27) C(40) C(37) 116.7(10) yes . .
O(1) C(41) C(42) 106.5(3) yes . .
C(41) C(42) C(43) 101.9(3) yes . .
C(42) C(43) C(44) 101.9(4) yes . .
O(1) C(44) C(43) 106.6(4) yes . .
O(2) C(45) C(46) 108.8(6) yes . .
C(45) C(46) C(47) 104.0(5) yes . .
C(46) C(47) C(48) 106.8(6) yes . .
O(2) C(48) C(47) 108.4(5) yes . .
C(9) B(1) C(17) 103.0(2) yes . .
C(9) B(1) C(25) 111.3(2) yes . .
C(9) B(1) C(33) 113.5(3) yes . .
C(17) B(1) C(25) 114.5(3) yes . .
C(17) B(1) C(33) 109.6(2) yes . .
C(25) B(1) C(33) 105.2(2) yes . .
Ni(1) N(2) H(1) 107.0 no . .
C(3) N(2) H(1) 107.0 no . .
C(4) N(2) H(1) 107.0 no . .
N(1) C(1) H(2) 108.8 no . .
N(1) C(1) H(3) 108.8 no . .
C(2) C(1) H(2) 108.8 no . .
C(2) C(1) H(3) 108.8 no . .
H(2) C(1) H(3) 107.7 no . .
C(1) C(2) H(4) 108.2 no . .
C(1) C(2) H(5) 108.2 no . .
C(3) C(2) H(4) 108.2 no . .
C(3) C(2) H(5) 108.2 no . .
H(4) C(2) H(5) 107.3 no . .
N(2) C(3) H(6) 109.2 no . .
N(2) C(3) H(7) 109.2 no . .
C(2) C(3) H(6) 109.2 no . .
C(2) C(3) H(7) 109.2 no . .
H(6) C(3) H(7) 107.9 no . .
N(2) C(4) H(8) 109.8 no . .
N(2) C(4) H(9) 109.8 no . .
C(5) C(4) H(8) 109.8 no . .
C(5) C(4) H(9) 109.8 no . .
H(8) C(4) H(9) 108.3 no . .
N(1) C(5) H(10) 109.6 no 2_755 .
N(1) C(5) H(11) 109.7 no 2_755 .
C(4) C(5) H(10) 109.7 no . .
C(4) C(5) H(11) 109.6 no . .
H(10) C(5) H(11) 108.2 no . .
N(1) C(6) H(12) 108.6 no . .
N(1) C(6) H(13) 108.6 no . .
C(7) C(6) H(12) 108.6 no . .
C(7) C(6) H(13) 108.6 no . .
H(12) C(6) H(13) 107.6 no . .
S(1) C(7) H(14) 110.1 no . .
S(1) C(7) H(15) 110.1 no . .
C(6) C(7) H(14) 110.1 no . .
C(6) C(7) H(15) 110.1 no . .
H(14) C(7) H(15) 108.5 no . .
S(1) C(8) H(16) 109.5 no . .
S(1) C(8) H(17) 109.5 no . .
S(1) C(8) H(18) 109.5 no . .
H(16) C(8) H(17) 109.5 no . .
H(16) C(8) H(18) 109.5 no . .
H(17) C(8) H(18) 109.5 no . .
C(9) C(10) H(19) 118.8 no . .
C(11) C(10) H(19) 118.8 no . .
C(11) C(12) H(20) 121.4 no . .
C(13) C(12) H(20) 121.4 no . .
C(9) C(14) H(21) 118.7 no . .
C(13) C(14) H(21) 118.7 no . .
C(17) C(18) H(22) 119.0 no . .
C(19) C(18) H(22) 119.0 no . .
C(19) C(20) H(23) 120.8 no . .
C(21) C(20) H(23) 120.8 no . .
C(17) C(22) H(24) 119.0 no . .
C(21) C(22) H(24) 119.1 no . .
C(25) C(26) H(25) 118.7 no . .
C(27) C(26) H(25) 118.7 no . .
C(27) C(28) H(26) 121.0 no . .
C(29) C(28) H(26) 121.0 no . .
C(25) C(30) H(27) 119.0 no . .
C(29) C(30) H(27) 119.0 no . .
C(33) C(34) H(28) 119.1 no . .
C(35) C(34) H(28) 119.1 no . .
C(35) C(36) H(29) 121.0 no . .
C(37) C(36) H(29) 121.0 no . .
C(33) C(38) H(30) 119.2 no . .
C(37) C(38) H(30) 119.2 no . .
O(1) C(41) H(31) 110.4 no . .
O(1) C(41) H(32) 110.4 no . .
C(42) C(41) H(31) 110.4 no . .
C(42) C(41) H(32) 110.4 no . .
H(31) C(41) H(32) 108.6 no . .
C(41) C(42) H(33) 111.4 no . .
C(41) C(42) H(34) 111.4 no . .
C(43) C(42) H(33) 111.4 no . .
C(43) C(42) H(34) 111.4 no . .
H(33) C(42) H(34) 109.2 no . .
C(42) C(43) H(35) 111.4 no . .
C(42) C(43) H(36) 111.4 no . .
C(44) C(43) H(35) 111.4 no . .
C(44) C(43) H(36) 111.4 no . .
H(35) C(43) H(36) 109.2 no . .
O(1) C(44) H(37) 110.4 no . .
O(1) C(44) H(38) 110.4 no . .
C(43) C(44) H(37) 110.4 no . .
C(43) C(44) H(38) 110.4 no . .
H(37) C(44) H(38) 108.6 no . .
O(2) C(45) H(39) 109.9 no . .
O(2) C(45) H(40) 109.9 no . .
C(46) C(45) H(39) 109.9 no . .
C(46) C(45) H(40) 109.9 no . .
H(39) C(45) H(40) 108.3 no . .
C(45) C(46) H(41) 110.9 no . .
C(45) C(46) H(42) 111.0 no . .
C(47) C(46) H(41) 110.9 no . .
C(47) C(46) H(42) 111.0 no . .
H(41) C(46) H(42) 109.0 no . .
C(46) C(47) H(43) 110.4 no . .
C(46) C(47) H(44) 110.4 no . .
C(48) C(47) H(43) 110.4 no . .
C(48) C(47) H(44) 110.4 no . .
H(43) C(47) H(44) 108.6 no . .
O(2) C(48) H(45) 110.0 no . .
O(2) C(48) H(46) 110.0 no . .
C(47) C(48) H(45) 110.0 no . .
C(47) C(48) H(46) 110.0 no . .
H(45) C(48) H(46) 108.4 no . .

loop_
_geom_bond_atom_site_label_1
_geom_bond_atom_site_label_2
_geom_bond_distance
_geom_bond_publ_flag
_geom_bond_site_symmetry_2
Ni(1) S(1) 2.5460(8) yes .
Ni(1) S(1) 2.5460(8) yes 2_755
Ni(1) N(1) 2.127(2) yes .
Ni(1) N(1) 2.127(2) yes 2_755
Ni(1) N(2) 2.062(3) yes .
Ni(1) N(2) 2.062(3) yes 2_755
S(1) C(7) 1.807(4) yes .
S(1) C(8) 1.800(5) yes .
F(1) C(15) 1.342(3) yes .
F(2) C(15) 1.333(5) yes .
F(3) C(15) 1.341(5) yes .
F(4) C(16) 1.332(5) yes .
F(5) C(16) 1.327(6) yes .
F(6) C(16) 1.266(6) yes .
F(7) C(23) 1.296(6) yes .
F(8) C(23) 1.322(6) yes .
F(9) C(23) 1.327(5) yes .
F(10) C(24) 1.309(5) yes .
F(11) C(24) 1.299(5) yes .
F(12) C(24) 1.291(6) yes .
F(13) C(31) 1.339(5) yes .
F(14) C(31) 1.333(3) yes .
F(15) C(31) 1.331(4) yes .
F(16) C(32) 1.315(5) yes .
F(17) C(32) 1.315(5) yes .
F(18) C(32) 1.302(6) yes .
F(19) F(30) 0.747(8) yes .
F(19) C(39) 1.317(6) yes .
F(20) F(28) 0.714(12) yes .
F(20) F(29) 1.544(8) yes .
F(20) C(39) 1.351(8) yes .
F(21) F(29) 0.647(11) yes .
F(21) C(39) 1.408(8) yes .
F(22) F(25) 1.05(2) yes .
F(22) F(27) 1.15(2) yes .
F(22) C(40) 1.209(13) yes .
F(23) F(26) 0.36(2) yes .
F(23) C(40) 1.288(19) yes .
F(24) F(27) 1.148(17) yes .
F(24) C(40) 1.500(14) yes .
F(25) C(40) 1.501(11) yes .
F(26) C(40) 1.26(2) yes .
F(27) C(40) 1.210(18) yes .
F(28) C(39) 1.364(9) yes .
F(29) C(39) 1.292(9) yes .
F(30) C(39) 1.341(7) yes .
O(1) C(41) 1.437(5) yes .
O(1) C(44) 1.427(6) yes .
O(2) C(45) 1.388(7) yes .
O(2) C(48) 1.420(9) yes .
N(1) C(1) 1.505(5) yes .
N(1) C(5) 1.490(6) yes 2_755
N(1) C(6) 1.503(4) yes .
N(2) C(3) 1.477(5) yes .
N(2) C(4) 1.480(4) yes .
C(1) C(2) 1.522(7) yes .
C(2) C(3) 1.522(5) yes .
C(4) C(5) 1.516(6) yes .
C(6) C(7) 1.512(6) yes .
C(9) C(10) 1.389(5) yes .
C(9) C(14) 1.412(4) yes .
C(9) B(1) 1.638(5) yes .
C(10) C(11) 1.395(5) yes .
C(11) C(12) 1.380(4) yes .
C(11) C(15) 1.493(5) yes .
C(12) C(13) 1.396(5) yes .
C(13) C(14) 1.385(5) yes .
C(13) C(16) 1.492(4) yes .
C(17) C(18) 1.406(3) yes .
C(17) C(22) 1.401(5) yes .
C(17) B(1) 1.632(5) yes .
C(18) C(19) 1.385(5) yes .
C(19) C(20) 1.382(5) yes .
C(19) C(23) 1.501(4) yes .
C(20) C(21) 1.371(4) yes .
C(21) C(22) 1.403(5) yes .
C(21) C(24) 1.493(6) yes .
C(25) C(26) 1.403(5) yes .
C(25) C(30) 1.403(4) yes .
C(25) B(1) 1.637(4) yes .
C(26) C(27) 1.385(4) yes .
C(27) C(28) 1.383(4) yes .
C(27) C(31) 1.492(6) yes .
C(28) C(29) 1.384(6) yes .
C(29) C(30) 1.387(4) yes .
C(29) C(32) 1.499(5) yes .
C(33) C(34) 1.402(5) yes .
C(33) C(38) 1.401(5) yes .
C(33) B(1) 1.644(4) yes .
C(34) C(35) 1.390(4) yes .
C(35) C(36) 1.384(6) yes .
C(35) C(39) 1.485(5) yes .
C(36) C(37) 1.378(6) yes .
C(37) C(38) 1.392(5) yes .
C(37) C(40) 1.495(9) yes .
C(41) C(42) 1.511(7) yes .
C(42) C(43) 1.514(6) yes .
C(43) C(44) 1.500(9) yes .
C(45) C(46) 1.500(11) yes .
C(46) C(47) 1.478(11) yes .
C(47) C(48) 1.473(9) yes .
N(2) H(1) 0.930 no .
C(1) H(2) 0.990 no .
C(1) H(3) 0.990 no .
C(2) H(4) 0.990 no .
C(2) H(5) 0.990 no .
C(3) H(6) 0.990 no .
C(3) H(7) 0.990 no .
C(4) H(8) 0.990 no .
C(4) H(9) 0.990 no .
C(5) H(10) 0.990 no .
C(5) H(11) 0.990 no .
C(6) H(12) 0.990 no .
C(6) H(13) 0.990 no .
C(7) H(14) 0.990 no .
C(7) H(15) 0.990 no .
C(8) H(16) 0.980 no .
C(8) H(17) 0.980 no .
C(8) H(18) 0.980 no .
C(10) H(19) 0.950 no .
C(12) H(20) 0.950 no .
C(14) H(21) 0.950 no .
C(18) H(22) 0.950 no .
C(20) H(23) 0.950 no .
C(22) H(24) 0.950 no .
C(26) H(25) 0.950 no .
C(28) H(26) 0.950 no .
C(30) H(27) 0.950 no .
C(34) H(28) 0.950 no .
C(36) H(29) 0.950 no .
C(38) H(30) 0.950 no .
C(41) H(31) 0.990 no .
C(41) H(32) 0.990 no .
C(42) H(33) 0.990 no .
C(42) H(34) 0.990 no .
C(43) H(35) 0.990 no .
C(43) H(36) 0.990 no .
C(44) H(37) 0.990 no .
C(44) H(38) 0.990 no .
C(45) H(39) 0.990 no .
C(45) H(40) 0.990 no .
C(46) H(41) 0.990 no .
C(46) H(42) 0.990 no .
C(47) H(43) 0.990 no .
C(47) H(44) 0.990 no .
C(48) H(45) 0.990 no .
C(48) H(46) 0.990 no .

loop_
_geom_contact_atom_site_label_1
_geom_contact_atom_site_label_2
_geom_contact_distance
_geom_contact_site_symmetry_2
F(1) F(19) 3.178(7) 2_665
F(1) F(23) 3.481(18) 2_665
F(1) F(26) 3.26(2) 2_665
F(1) F(30) 3.100(7) 2_665
F(1) C(2) 3.283(4) 2_755
F(1) C(3) 3.220(4) 2_755
F(1) C(36) 3.338(4) 2_665
F(2) F(2) 3.012(4) 2_655
F(2) F(19) 3.136(6) 1_545
F(2) F(19) 3.429(6) 2_665
F(2) F(30) 3.016(6) 1_545
F(2) F(30) 3.498(6) 2_665
F(2) C(3) 3.478(4) 2_755
F(3) F(19) 2.856(6) 2_665
F(3) F(30) 3.269(6) 2_665
F(4) F(13) 3.399(4) 2_656
F(4) F(14) 3.488(4) 2_656
F(4) F(20) 3.497(9) 1_545
F(4) F(21) 3.528(10) 1_545
F(4) F(29) 3.215(10) 1_545
F(4) C(7) 3.372(5) .
F(4) C(27) 3.200(4) 2_656
F(4) C(28) 3.213(5) 2_656
F(4) C(31) 3.528(5) 2_656
F(5) F(10) 3.248(5) 2_656
F(5) F(12) 2.972(5) 2_656
F(5) F(13) 3.555(4) 2_656
F(5) F(21) 3.060(9) 1_545
F(5) F(29) 3.054(9) 1_545
F(6) F(6) 3.401(5) 2_656
F(6) C(25) 3.445(5) 2_656
F(6) C(26) 3.590(4) 2_656
F(6) C(30) 3.465(7) 2_656
F(7) F(7) 3.425(4) 2_765
F(7) F(8) 3.239(4) 2_765
F(7) F(9) 3.111(4) 2_765
F(7) F(23) 3.16(2) 2_665
F(7) F(24) 3.402(14) 2_665
F(7) F(26) 3.20(3) 2_665
F(7) F(27) 3.463(19) 2_665
F(7) C(23) 3.545(4) 2_765
F(8) F(7) 3.239(4) 2_765
F(8) F(9) 3.594(4) 2_765
F(8) F(22) 3.279(17) 1_655
F(8) F(23) 3.225(18) 1_655
F(8) F(25) 2.810(14) 1_655
F(8) F(26) 3.55(2) 1_655
F(8) C(5) 3.501(4) 2_765
F(9) F(7) 3.111(4) 2_765
F(9) F(8) 3.594(4) 2_765
F(9) F(22) 3.011(19) 1_655
F(9) F(25) 3.150(19) 1_655
F(9) C(5) 3.532(6) .
F(9) C(44) 3.562(6) 1_655
F(10) F(5) 3.248(5) 2_656
F(10) F(16) 3.355(6) 2_656
F(10) F(18) 3.258(4) 2_656
F(11) F(17) 3.184(7) 1_655
F(11) F(18) 3.123(5) 1_655
F(11) C(43) 3.545(6) 1_655
F(11) C(46) 3.395(9) 1_655
F(12) F(5) 2.972(5) 2_656
F(12) F(15) 2.949(4) 2_666
F(13) F(4) 3.399(4) 2_656
F(13) F(5) 3.555(4) 2_656
F(13) F(13) 3.309(3) 2_666
F(13) F(15) 3.166(3) 2_666
F(13) F(20) 3.332(6) 2_666
F(13) F(21) 3.566(7) 2_666
F(13) F(29) 3.072(8) 2_666
F(13) C(26) 3.482(4) 2_666
F(14) F(4) 3.488(4) 2_656
F(14) F(20) 3.155(7) 2_666
F(14) C(6) 3.381(4) 2_656
F(14) C(45) 3.507(9) 2_566
F(15) F(12) 2.949(4) 2_666
F(15) F(13) 3.166(3) 2_666
F(15) C(21) 3.385(5) 2_666
F(15) C(22) 3.337(5) 2_666
F(16) F(10) 3.355(6) 2_656
F(16) O(1) 3.477(4) 2_556
F(16) C(7) 3.320(6) 2_656
F(17) F(11) 3.184(7) 1_455
F(17) O(2) 3.379(7) 2_566
F(17) C(41) 3.353(5) 2_556
F(17) C(42) 3.580(6) 2_556
F(17) C(48) 3.262(8) 2_566
F(18) F(10) 3.258(4) 2_656
F(18) F(11) 3.123(5) 1_455
F(18) C(42) 3.113(6) .
F(18) C(43) 3.355(5) .
F(19) F(1) 3.178(7) 2_665
F(19) F(2) 3.136(6) 1_565
F(19) F(2) 3.429(6) 2_665
F(19) F(3) 2.856(6) 2_665
F(19) C(4) 3.590(6) 2_765
F(19) C(15) 3.407(7) 2_665
F(20) F(4) 3.497(9) 1_565
F(20) F(13) 3.332(6) 2_666
F(20) F(14) 3.155(7) 2_666
F(21) F(4) 3.528(10) 1_565
F(21) F(5) 3.060(9) 1_565
F(21) F(13) 3.566(7) 2_666
F(21) C(48) 3.554(9) .
F(22) F(8) 3.279(17) 1_455
F(22) F(9) 3.011(19) 1_455
F(23) F(1) 3.481(18) 2_665
F(23) F(7) 3.16(2) 2_665
F(23) F(8) 3.225(18) 1_455
F(23) C(1) 3.17(2) 1_465
F(24) F(7) 3.402(14) 2_665
F(24) F(24) 3.437(16) 2_665
F(25) F(8) 2.810(14) 1_455
F(25) F(9) 3.150(19) 1_455
F(25) C(23) 3.512(16) 1_455
F(25) C(45) 3.395(19) .
F(25) C(46) 3.477(18) .
F(26) F(1) 3.26(2) 2_665
F(26) F(7) 3.20(3) 2_665
F(26) F(8) 3.55(2) 1_455
F(26) C(1) 3.33(2) 1_465
F(27) F(7) 3.463(19) 2_665
F(28) C(4) 3.125(7) 2_765
F(29) F(4) 3.215(10) 1_565
F(29) F(5) 3.054(9) 1_565
F(29) F(13) 3.072(8) 2_666
F(30) F(1) 3.100(7) 2_665
F(30) F(2) 3.016(6) 1_565
F(30) F(2) 3.498(6) 2_665
F(30) F(3) 3.269(6) 2_665
F(30) C(15) 3.558(7) 2_665
O(1) F(16) 3.477(4) 2_556
O(1) N(2) 2.925(5) 1_455
O(1) C(2) 3.564(6) 1_455
O(1) C(3) 3.173(5) 1_455
O(1) C(4) 3.474(5) 1_455
O(2) F(17) 3.379(7) 2_566
O(2) C(2) 3.479(4) 1_465
N(2) O(1) 2.925(5) 1_655
C(1) F(23) 3.17(2) 1_645
C(1) F(26) 3.33(2) 1_645
C(2) F(1) 3.283(4) 2_755
C(2) O(1) 3.564(6) 1_655
C(2) O(2) 3.479(4) 1_645
C(3) F(1) 3.220(4) 2_755
C(3) F(2) 3.478(4) 2_755
C(3) O(1) 3.173(5) 1_655
C(3) C(41) 3.575(7) 1_655
C(4) F(19) 3.590(6) 2_765
C(4) F(28) 3.125(7) 2_765
C(4) O(1) 3.474(5) 1_655
C(5) F(8) 3.501(4) 2_765
C(5) F(9) 3.532(6) .
C(6) F(14) 3.381(4) 2_656
C(7) F(4) 3.372(5) .
C(7) F(16) 3.320(6) 2_656
C(15) F(19) 3.407(7) 2_665
C(15) F(30) 3.558(7) 2_665
C(21) F(15) 3.385(5) 2_666
C(22) F(15) 3.337(5) 2_666
C(23) F(7) 3.545(4) 2_765
C(23) F(25) 3.512(16) 1_655
C(25) F(6) 3.445(5) 2_656
C(26) F(6) 3.590(4) 2_656
C(26) F(13) 3.482(4) 2_666
C(27) F(4) 3.200(4) 2_656
C(28) F(4) 3.213(5) 2_656
C(30) F(6) 3.465(7) 2_656
C(31) F(4) 3.528(5) 2_656
C(36) F(1) 3.338(4) 2_665
C(41) F(17) 3.353(5) 2_556
C(41) C(3) 3.575(7) 1_455
C(42) F(17) 3.580(6) 2_556
C(42) F(18) 3.113(6) .
C(43) F(11) 3.545(6) 1_455
C(43) F(18) 3.355(5) .
C(44) F(9) 3.562(6) 1_455
C(45) F(14) 3.507(9) 2_566
C(45) F(25) 3.395(19) .
C(46) F(11) 3.395(9) 1_455
C(46) F(25) 3.477(18) .
C(48) F(17) 3.262(8) 2_566
C(48) F(21) 3.554(9) .
F(1) H(2) 3.059 2_755
F(1) H(4) 2.787 2_755
F(1) H(6) 3.436 2_755
F(1) H(7) 2.550 2_755
F(1) H(29) 2.440 2_665
F(2) H(6) 3.109 1_455
F(2) H(6) 3.307 2_755
F(2) H(7) 2.754 2_755
F(2) H(31) 3.247 .
F(3) H(6) 3.216 1_455
F(3) H(9) 3.027 1_455
F(3) H(29) 3.414 2_665
F(3) H(31) 3.207 .
F(3) H(36) 3.075 .
F(4) H(13) 3.526 .
F(4) H(15) 2.525 .
F(4) H(17) 3.515 .
F(4) H(26) 3.391 2_656
F(5) H(24) 2.857 2_656
F(5) H(33) 3.332 .
F(6) H(21) 2.715 2_656
F(6) H(24) 2.779 2_656
F(7) H(11) 3.459 2_765
F(7) H(18) 3.575 .
F(8) H(3) 3.070 1_565
F(8) H(10) 3.558 2_765
F(8) H(11) 2.674 2_765
F(8) H(39) 3.245 1_655
F(9) H(10) 2.817 .
F(9) H(11) 3.413 .
F(9) H(16) 3.133 .
F(9) H(18) 3.350 .
F(9) H(37) 3.554 1_655
F(9) H(38) 2.719 1_655
F(10) H(33) 3.254 2_656
F(10) H(34) 3.138 2_656
F(10) H(37) 3.491 1_655
F(11) H(35) 2.703 1_655
F(11) H(37) 3.129 1_655
F(11) H(39) 3.452 1_655
F(11) H(41) 2.932 1_655
F(11) H(42) 3.210 1_655
F(12) H(43) 3.019 2_666
F(12) H(45) 2.892 2_666
F(13) H(25) 2.625 2_666
F(13) H(28) 2.844 2_666
F(14) H(12) 2.964 2_656
F(14) H(13) 2.922 2_656
F(14) H(15) 3.564 2_656
F(14) H(28) 3.350 2_666
F(14) H(39) 3.324 2_566
F(14) H(40) 2.969 2_566
F(15) H(24) 3.376 2_666
F(15) H(25) 2.925 2_666
F(15) H(40) 3.091 2_566
F(15) H(43) 3.089 .
F(16) H(14) 2.988 2_656
F(16) H(15) 2.744 2_656
F(16) H(17) 3.349 2_656
F(16) H(32) 3.316 2_556
F(16) H(34) 3.203 2_556
F(16) H(37) 3.041 2_556
F(17) H(32) 2.559 2_556
F(17) H(34) 2.942 2_556
F(17) H(41) 3.398 .
F(17) H(45) 2.433 2_566
F(18) H(33) 3.139 .
F(18) H(34) 2.571 .
F(18) H(34) 3.014 2_556
F(18) H(35) 2.731 .
F(19) H(8) 2.918 2_765
F(19) H(9) 3.333 2_765
F(19) H(20) 3.282 1_565
F(20) H(8) 2.824 2_765
F(20) H(11) 3.509 2_765
F(20) H(13) 2.743 1_565
F(20) H(20) 3.411 1_565
F(21) H(20) 2.760 1_565
F(21) H(44) 3.371 .
F(21) H(46) 2.743 .
F(22) H(23) 3.392 1_455
F(22) H(36) 3.236 .
F(22) H(38) 2.969 .
F(22) H(42) 3.465 .
F(23) H(2) 2.946 1_465
F(23) H(3) 2.552 1_465
F(23) H(4) 3.357 1_465
F(24) H(22) 3.425 2_665
F(25) H(3) 3.322 1_465
F(25) H(23) 2.948 1_455
F(25) H(38) 3.481 .
F(25) H(39) 2.725 .
F(25) H(42) 2.767 .
F(26) H(2) 3.031 1_465
F(26) H(3) 2.793 1_465
F(26) H(4) 3.402 1_465
F(27) H(36) 3.510 .
F(27) H(38) 3.445 .
F(28) H(8) 2.443 2_765
F(28) H(9) 3.092 2_765
F(28) H(11) 3.156 2_765
F(28) H(13) 2.818 1_565
F(29) H(20) 2.875 1_565
F(29) H(44) 3.553 .
F(29) H(46) 3.269 .
F(30) H(4) 3.089 1_465
F(30) H(8) 3.556 2_765
F(30) H(20) 3.076 1_565
F(30) H(46) 3.405 .
O(1) H(1) 2.157 1_455
O(1) H(5) 2.970 1_455
O(1) H(6) 2.759 1_455
O(1) H(9) 3.023 1_455
O(1) H(14) 2.675 1_455
O(1) H(16) 2.950 1_455
O(2) H(3) 3.098 1_465
O(2) H(4) 3.287 1_465
O(2) H(5) 2.971 1_465
O(2) H(12) 2.704 1_465
O(2) H(26) 2.915 2_566
C(2) H(29) 3.486 1_645
C(2) H(31) 3.508 1_655
C(2) H(32) 3.378 1_655
C(2) H(46) 3.319 1_645
C(3) H(31) 3.248 1_655
C(4) H(38) 3.529 1_655
C(6) H(26) 3.396 2_656
C(7) H(26) 3.266 2_656
C(8) H(37) 3.342 1_655
C(9) H(17) 3.576 .
C(9) H(33) 3.588 .
C(9) H(36) 3.394 .
C(10) H(18) 3.483 .
C(10) H(36) 3.013 .
C(11) H(18) 3.564 .
C(11) H(31) 3.349 .
C(11) H(33) 3.432 .
C(11) H(36) 3.255 .
C(12) H(17) 3.460 .
C(12) H(31) 3.235 .
C(12) H(33) 3.125 .
C(13) H(17) 3.166 .
C(13) H(33) 3.044 .
C(14) H(17) 3.236 .
C(14) H(33) 3.257 .
C(15) H(7) 3.133 2_755
C(15) H(29) 3.494 2_665
C(15) H(31) 3.416 .
C(16) H(24) 3.395 2_656
C(18) H(18) 3.245 .
C(19) H(16) 3.536 .
C(19) H(18) 3.304 .
C(20) H(37) 3.055 1_655
C(20) H(38) 3.512 1_655
C(20) H(39) 3.115 1_655
C(21) H(37) 3.472 1_655
C(23) H(18) 3.556 .
C(24) H(37) 3.530 1_655
C(26) H(44) 3.395 .
C(27) H(40) 3.520 2_566
C(27) H(43) 3.505 .
C(28) H(15) 3.100 2_656
C(28) H(40) 3.188 2_566
C(28) H(41) 3.582 .
C(29) H(41) 3.481 .
C(30) H(35) 3.393 .
C(31) H(25) 3.369 2_666
C(31) H(28) 3.596 2_666
C(31) H(40) 3.326 2_566
C(32) H(15) 3.526 2_656
C(32) H(32) 3.502 2_556
C(32) H(34) 3.320 2_556
C(33) H(44) 3.217 .
C(34) H(44) 3.040 .
C(35) H(44) 3.115 .
C(35) H(46) 3.297 .
C(36) H(4) 3.290 1_465
C(36) H(44) 3.374 .
C(36) H(46) 3.193 .
C(37) H(42) 3.322 .
C(37) H(44) 3.475 .
C(38) H(36) 3.331 .
C(38) H(42) 3.130 .
C(38) H(44) 3.361 .
C(39) H(8) 3.505 2_765
C(39) H(20) 3.444 1_565
C(39) H(46) 3.462 .
C(41) H(1) 3.267 1_455
C(41) H(5) 3.062 1_455
C(41) H(6) 2.941 1_455
C(41) H(14) 3.433 1_455
C(42) H(27) 3.268 .
C(43) H(27) 3.130 .
C(43) H(30) 3.150 .
C(44) H(1) 3.124 1_455
C(44) H(9) 3.375 1_455
C(44) H(16) 2.870 1_455
C(44) H(23) 3.188 1_455
C(45) H(12) 3.418 1_465
C(45) H(23) 3.484 1_455
C(45) H(26) 3.237 2_566
C(45) H(43) 3.549 2_566
C(48) H(4) 3.396 1_465
C(48) H(5) 3.377 1_465
C(48) H(32) 3.261 1_565
H(1) O(1) 2.157 1_655
H(1) C(41) 3.267 1_655
H(1) C(44) 3.124 1_655
H(1) H(31) 3.439 1_655
H(1) H(32) 3.508 1_655
H(1) H(37) 3.512 1_655
H(1) H(38) 3.089 1_655
H(2) F(1) 3.059 2_755
H(2) F(23) 2.946 1_645
H(2) F(26) 3.031 1_645
H(3) F(8) 3.070 1_545
H(3) F(23) 2.552 1_645
H(3) F(25) 3.322 1_645
H(3) F(26) 2.793 1_645
H(3) O(2) 3.098 1_645
H(3) H(39) 3.370 1_645
H(4) F(1) 2.787 2_755
H(4) F(23) 3.357 1_645
H(4) F(26) 3.402 1_645
H(4) F(30) 3.089 1_645
H(4) O(2) 3.287 1_645
H(4) C(36) 3.290 1_645
H(4) C(48) 3.396 1_645
H(4) H(29) 2.555 1_645
H(4) H(31) 3.464 1_655
H(4) H(32) 3.445 1_655
H(4) H(46) 2.691 1_645
H(5) O(1) 2.970 1_655
H(5) O(2) 2.971 1_645
H(5) C(41) 3.062 1_655
H(5) C(48) 3.377 1_645
H(5) H(31) 3.146 1_655
H(5) H(32) 2.634 1_655
H(5) H(45) 3.550 1_645
H(5) H(46) 3.028 1_645
H(6) F(1) 3.436 2_755
H(6) F(2) 3.109 1_655
H(6) F(2) 3.307 2_755
H(6) F(3) 3.216 1_655
H(6) O(1) 2.759 1_655
H(6) C(41) 2.941 1_655
H(6) H(31) 2.435 1_655
H(6) H(32) 3.238 1_655
H(7) F(1) 2.550 2_755
H(7) F(2) 2.754 2_755
H(7) C(15) 3.133 2_755
H(8) F(19) 2.918 2_765
H(8) F(20) 2.824 2_765
H(8) F(28) 2.443 2_765
H(8) F(30) 3.556 2_765
H(8) C(39) 3.505 2_765
H(9) F(3) 3.027 1_655
H(9) F(19) 3.333 2_765
H(9) F(28) 3.092 2_765
H(9) O(1) 3.023 1_655
H(9) C(44) 3.375 1_655
H(9) H(38) 2.799 1_655
H(10) F(8) 3.558 2_765
H(10) F(9) 2.817 .
H(10) H(38) 3.363 1_655
H(11) F(7) 3.459 2_765
H(11) F(8) 2.674 2_765
H(11) F(9) 3.413 .
H(11) F(20) 3.509 2_765
H(11) F(28) 3.156 2_765
H(12) F(14) 2.964 2_656
H(12) O(2) 2.704 1_645
H(12) C(45) 3.418 1_645
H(12) H(26) 2.838 2_656
H(12) H(39) 3.278 1_645
H(13) F(4) 3.526 .
H(13) F(14) 2.922 2_656
H(13) F(20) 2.743 1_545
H(13) F(28) 2.818 1_545
H(13) H(26) 3.542 2_656
H(14) F(16) 2.988 2_656
H(14) O(1) 2.675 1_655
H(14) C(41) 3.433 1_655
H(14) H(26) 3.415 2_656
H(14) H(32) 3.123 1_655
H(14) H(37) 3.575 1_655
H(15) F(4) 2.525 .
H(15) F(14) 3.564 2_656
H(15) F(16) 2.744 2_656
H(15) C(28) 3.100 2_656
H(15) C(32) 3.526 2_656
H(15) H(26) 2.627 2_656
H(16) F(9) 3.133 .
H(16) O(1) 2.950 1_655
H(16) C(19) 3.536 .
H(16) C(44) 2.870 1_655
H(16) H(37) 2.510 1_655
H(16) H(38) 2.784 1_655
H(17) F(4) 3.515 .
H(17) F(16) 3.349 2_656
H(17) C(9) 3.576 .
H(17) C(12) 3.460 .
H(17) C(13) 3.166 .
H(17) C(14) 3.236 .
H(17) H(21) 3.582 .
H(17) H(37) 3.355 1_655
H(18) F(7) 3.575 .
H(18) F(9) 3.350 .
H(18) C(10) 3.483 .
H(18) C(11) 3.564 .
H(18) C(18) 3.245 .
H(18) C(19) 3.304 .
H(18) C(23) 3.556 .
H(18) H(22) 3.277 .
H(19) H(36) 3.149 .
H(20) F(19) 3.282 1_545
H(20) F(20) 3.411 1_545
H(20) F(21) 2.760 1_545
H(20) F(29) 2.875 1_545
H(20) F(30) 3.076 1_545
H(20) C(39) 3.444 1_545
H(20) H(31) 3.123 .
H(20) H(33) 3.493 .
H(21) F(6) 2.715 2_656
H(21) H(17) 3.582 .
H(22) F(24) 3.425 2_665
H(22) H(18) 3.277 .
H(23) F(22) 3.392 1_655
H(23) F(25) 2.948 1_655
H(23) C(44) 3.188 1_655
H(23) C(45) 3.484 1_655
H(23) H(35) 3.190 1_655
H(23) H(37) 2.710 1_655
H(23) H(38) 2.947 1_655
H(23) H(39) 2.655 1_655
H(23) H(42) 3.396 1_655
H(24) F(5) 2.857 2_656
H(24) F(6) 2.779 2_656
H(24) F(15) 3.376 2_666
H(24) C(16) 3.395 2_656
H(25) F(13) 2.625 2_666
H(25) F(15) 2.925 2_666
H(25) C(31) 3.369 2_666
H(25) H(44) 3.579 .
H(26) F(4) 3.391 2_656
H(26) O(2) 2.915 2_566
H(26) C(6) 3.396 2_656
H(26) C(7) 3.266 2_656
H(26) C(45) 3.237 2_566
H(26) H(12) 2.838 2_656
H(26) H(13) 3.542 2_656
H(26) H(14) 3.415 2_656
H(26) H(15) 2.627 2_656
H(26) H(40) 2.685 2_566
H(26) H(45) 3.573 2_566
H(27) C(42) 3.268 .
H(27) C(43) 3.130 .
H(27) H(33) 2.795 .
H(27) H(34) 3.468 .
H(27) H(35) 2.716 .
H(27) H(36) 3.077 .
H(28) F(13) 2.844 2_666
H(28) F(14) 3.350 2_666
H(28) C(31) 3.596 2_666
H(28) H(44) 3.431 .
H(29) F(1) 2.440 2_665
H(29) F(3) 3.414 2_665
H(29) C(2) 3.486 1_465
H(29) C(15) 3.494 2_665
H(29) H(4) 2.555 1_465
H(29) H(46) 3.203 .
H(30) C(43) 3.150 .
H(30) H(35) 3.076 .
H(30) H(36) 2.383 .
H(30) H(42) 3.126 .
H(31) F(2) 3.247 .
H(31) F(3) 3.207 .
H(31) C(2) 3.508 1_455
H(31) C(3) 3.248 1_455
H(31) C(11) 3.349 .
H(31) C(12) 3.235 .
H(31) C(15) 3.416 .
H(31) H(1) 3.439 1_455
H(31) H(4) 3.464 1_455
H(31) H(5) 3.146 1_455
H(31) H(6) 2.435 1_455
H(31) H(20) 3.123 .
H(32) F(16) 3.316 2_556
H(32) F(17) 2.559 2_556
H(32) C(2) 3.378 1_455
H(32) C(32) 3.502 2_556
H(32) C(48) 3.261 1_545
H(32) H(1) 3.508 1_455
H(32) H(4) 3.445 1_455
H(32) H(5) 2.634 1_455
H(32) H(6) 3.238 1_455
H(32) H(14) 3.123 1_455
H(32) H(45) 2.720 1_545
H(32) H(46) 3.060 1_545
H(33) F(5) 3.332 .
H(33) F(10) 3.254 2_656
H(33) F(18) 3.139 .
H(33) C(9) 3.588 .
H(33) C(11) 3.432 .
H(33) C(12) 3.125 .
H(33) C(13) 3.044 .
H(33) C(14) 3.257 .
H(33) H(20) 3.493 .
H(33) H(27) 2.795 .
H(34) F(10) 3.138 2_656
H(34) F(16) 3.203 2_556
H(34) F(17) 2.942 2_556
H(34) F(18) 2.571 .
H(34) F(18) 3.014 2_556
H(34) C(32) 3.320 2_556
H(34) H(27) 3.468 .
H(35) F(11) 2.703 1_455
H(35) F(18) 2.731 .
H(35) C(30) 3.393 .
H(35) H(23) 3.190 1_455
H(35) H(27) 2.716 .
H(35) H(30) 3.076 .
H(35) H(42) 3.312 .
H(36) F(3) 3.075 .
H(36) F(22) 3.236 .
H(36) F(27) 3.510 .
H(36) C(9) 3.394 .
H(36) C(10) 3.013 .
H(36) C(11) 3.255 .
H(36) C(38) 3.331 .
H(36) H(19) 3.149 .
H(36) H(27) 3.077 .
H(36) H(30) 2.383 .
H(37) F(9) 3.554 1_455
H(37) F(10) 3.491 1_455
H(37) F(11) 3.129 1_455
H(37) F(16) 3.041 2_556
H(37) C(8) 3.342 1_455
H(37) C(20) 3.055 1_455
H(37) C(21) 3.472 1_455
H(37) C(24) 3.530 1_455
H(37) H(1) 3.512 1_455
H(37) H(14) 3.575 1_455
H(37) H(16) 2.510 1_455
H(37) H(17) 3.355 1_455
H(37) H(23) 2.710 1_455
H(38) F(9) 2.719 1_455
H(38) F(22) 2.969 .
H(38) F(25) 3.481 .
H(38) F(27) 3.445 .
H(38) C(4) 3.529 1_455
H(38) C(20) 3.512 1_455
H(38) H(1) 3.089 1_455
H(38) H(9) 2.799 1_455
H(38) H(10) 3.363 1_455
H(38) H(16) 2.784 1_455
H(38) H(23) 2.947 1_455
H(39) F(8) 3.245 1_455
H(39) F(11) 3.452 1_455
H(39) F(14) 3.324 2_566
H(39) F(25) 2.725 .
H(39) C(20) 3.115 1_455
H(39) H(3) 3.370 1_465
H(39) H(12) 3.278 1_465
H(39) H(23) 2.655 1_455
H(40) F(14) 2.969 2_566
H(40) F(15) 3.091 2_566
H(40) C(27) 3.520 2_566
H(40) C(28) 3.188 2_566
H(40) C(31) 3.326 2_566
H(40) H(26) 2.685 2_566
H(40) H(41) 3.282 2_566
H(40) H(43) 2.705 2_566
H(41) F(11) 2.932 1_455
H(41) F(17) 3.398 .
H(41) C(28) 3.582 .
H(41) C(29) 3.481 .
H(41) H(40) 3.282 2_566
H(41) H(41) 3.453 2_566
H(41) H(43) 3.009 2_566
H(41) H(45) 3.405 2_566
H(42) F(11) 3.210 1_455
H(42) F(22) 3.465 .
H(42) F(25) 2.767 .
H(42) C(37) 3.322 .
H(42) C(38) 3.130 .
H(42) H(23) 3.396 1_455
H(42) H(30) 3.126 .
H(42) H(35) 3.312 .
H(43) F(12) 3.019 2_666
H(43) F(15) 3.089 .
H(43) C(27) 3.505 .
H(43) C(45) 3.549 2_566
H(43) H(40) 2.705 2_566
H(43) H(41) 3.009 2_566
H(44) F(21) 3.371 .
H(44) F(29) 3.553 .
H(44) C(26) 3.395 .
H(44) C(33) 3.217 .
H(44) C(34) 3.040 .
H(44) C(35) 3.115 .
H(44) C(36) 3.374 .
H(44) C(37) 3.475 .
H(44) C(38) 3.361 .
H(44) H(25) 3.579 .
H(44) H(28) 3.431 .
H(45) F(12) 2.892 2_666
H(45) F(17) 2.433 2_566
H(45) H(5) 3.550 1_465
H(45) H(26) 3.573 2_566
H(45) H(32) 2.720 1_565
H(45) H(41) 3.405 2_566
H(46) F(21) 2.743 .
H(46) F(29) 3.269 .
H(46) F(30) 3.405 .
H(46) C(2) 3.319 1_465
H(46) C(35) 3.297 .
H(46) C(36) 3.193 .
H(46) C(39) 3.462 .
H(46) H(4) 2.691 1_465
H(46) H(5) 3.028 1_465
H(46) H(29) 3.203 .
H(46) H(32) 3.060 1_565

loop_
_geom_torsion_atom_site_label_1
_geom_torsion_atom_site_label_2
_geom_torsion_atom_site_label_3
_geom_torsion_atom_site_label_4
_geom_torsion
_geom_torsion_site_symmetry_1
_geom_torsion_site_symmetry_3
_geom_torsion_site_symmetry_4
S(1) Ni(1) N(1) C(1) -135.5(2) . . .
S(1) Ni(1) N(1) C(6) -10.6(2) . . .
S(1) Ni(1) N(1) C(5) 108.2(2) . . 2_755
N(1) Ni(1) S(1) C(7) 31.31(19) . . .
N(1) Ni(1) S(1) C(8) 136.0(2) . . .
S(1) Ni(1) N(1) C(1) -44.5(2) . 2_755 2_755
S(1) Ni(1) N(1) C(6) -169.4(2) . 2_755 2_755
S(1) Ni(1) N(1) C(5) 71.8(2) . 2_755 .
N(1) Ni(1) S(1) C(7) -148.69(19) 2_755 . .
N(1) Ni(1) S(1) C(8) -44.0(2) 2_755 . .
S(1) Ni(1) N(2) C(3) 125.1(2) . . .
S(1) Ni(1) N(2) C(4) -108.6(2) . . .
N(2) Ni(1) S(1) C(7) -62.38(17) . . .
N(2) Ni(1) S(1) C(8) 42.3(2) . . .
S(1) Ni(1) N(2) C(3) 54.9(2) . 2_755 2_755
S(1) Ni(1) N(2) C(4) -71.4(2) . 2_755 2_755
N(2) Ni(1) S(1) C(7) 117.62(17) 2_755 . .
N(2) Ni(1) S(1) C(8) -137.7(2) 2_755 . .
S(1) Ni(1) N(1) C(1) 44.5(2) 2_755 . .
S(1) Ni(1) N(1) C(6) 169.4(2) 2_755 . .
S(1) Ni(1) N(1) C(5) -71.8(2) 2_755 . 2_755
N(1) Ni(1) S(1) C(7) 148.69(19) . 2_755 2_755
N(1) Ni(1) S(1) C(8) 44.0(2) . 2_755 2_755
S(1) Ni(1) N(1) C(1) 135.5(2) 2_755 2_755 2_755
S(1) Ni(1) N(1) C(6) 10.6(2) 2_755 2_755 2_755
S(1) Ni(1) N(1) C(5) -108.2(2) 2_755 2_755 .
N(1) Ni(1) S(1) C(7) -31.31(19) 2_755 2_755 2_755
N(1) Ni(1) S(1) C(8) -136.0(2) 2_755 2_755 2_755
S(1) Ni(1) N(2) C(3) -54.9(2) 2_755 . .
S(1) Ni(1) N(2) C(4) 71.4(2) 2_755 . .
N(2) Ni(1) S(1) C(7) -117.62(17) . 2_755 2_755
N(2) Ni(1) S(1) C(8) 137.7(2) . 2_755 2_755
S(1) Ni(1) N(2) C(3) -125.1(2) 2_755 2_755 2_755
S(1) Ni(1) N(2) C(4) 108.6(2) 2_755 2_755 2_755
N(2) Ni(1) S(1) C(7) 62.38(17) 2_755 2_755 2_755
N(2) Ni(1) S(1) C(8) -42.3(2) 2_755 2_755 2_755
N(1) Ni(1) N(2) C(3) 44.3(2) . . .
N(1) Ni(1) N(2) C(4) 170.6(2) . . .
N(2) Ni(1) N(1) C(1) -44.3(2) . . .
N(2) Ni(1) N(1) C(6) 80.7(3) . . .
N(2) Ni(1) N(1) C(5) -160.5(2) . . 2_755
N(1) Ni(1) N(2) C(3) 135.7(2) . 2_755 2_755
N(1) Ni(1) N(2) C(4) 9.4(2) . 2_755 2_755
N(2) Ni(1) N(1) C(1) 135.7(2) 2_755 . .
N(2) Ni(1) N(1) C(6) -99.3(3) 2_755 . .
N(2) Ni(1) N(1) C(5) 19.5(2) 2_755 . 2_755
N(1) Ni(1) N(2) C(3) -135.7(2) 2_755 . .
N(1) Ni(1) N(2) C(4) -9.4(2) 2_755 . .
N(2) Ni(1) N(1) C(1) -135.7(2) . 2_755 2_755
N(2) Ni(1) N(1) C(6) 99.3(3) . 2_755 2_755
N(2) Ni(1) N(1) C(5) -19.5(2) . 2_755 .
N(1) Ni(1) N(2) C(3) -44.3(2) 2_755 2_755 2_755
N(1) Ni(1) N(2) C(4) -170.6(2) 2_755 2_755 2_755
N(2) Ni(1) N(1) C(1) 44.3(2) 2_755 2_755 2_755
N(2) Ni(1) N(1) C(6) -80.7(3) 2_755 2_755 2_755
N(2) Ni(1) N(1) C(5) 160.5(2) 2_755 2_755 .
Ni(1) S(1) C(7) C(6) -51.0(2) . . .
C(8) S(1) C(7) C(6) -176.4(2) . . .
F(30) F(19) C(39) F(20) -139.8(8) . . .
F(30) F(19) C(39) F(21) -36.7(9) . . .
F(30) F(19) C(39) F(28) -160.7(9) . . .
F(30) F(19) C(39) F(29) -63.6(10) . . .
F(30) F(19) C(39) C(35) 92.5(8) . . .
F(28) F(20) F(29) F(21) -16(2) . . .
F(28) F(20) F(29) C(39) 15.3(11) . . .
F(29) F(20) F(28) C(39) -12.5(9) . . .
F(28) F(20) C(39) F(19) -44.0(8) . . .
F(28) F(20) C(39) F(21) -158.0(8) . . .
F(28) F(20) C(39) F(29) -167.4(9) . . .
F(28) F(20) C(39) F(30) -69.5(10) . . .
F(28) F(20) C(39) C(35) 84.4(8) . . .
F(29) F(20) C(39) F(19) 123.4(5) . . .
F(29) F(20) C(39) F(21) 9.4(4) . . .
F(29) F(20) C(39) F(28) 167.4(9) . . .
F(29) F(20) C(39) F(30) 97.9(6) . . .
F(29) F(20) C(39) C(35) -108.2(4) . . .
C(39) F(20) F(29) F(21) -31.6(16) . . .
F(29) F(21) C(39) F(19) -126.6(9) . . .
F(29) F(21) C(39) F(20) -19.7(8) . . .
F(29) F(21) C(39) F(28) -33.1(10) . . .
F(29) F(21) C(39) F(30) -145.5(9) . . .
F(29) F(21) C(39) C(35) 101.4(9) . . .
C(39) F(21) F(29) F(20) 25.8(13) . . .
F(25) F(22) F(27) F(24) -12(6) . . .
F(25) F(22) F(27) C(40) 10(3) . . .
F(27) F(22) F(25) C(40) -9(3) . . .
F(25) F(22) C(40) F(23) -58.0(19) . . .
F(25) F(22) C(40) F(24) -162.2(12) . . .
F(25) F(22) C(40) F(26) -69(2) . . .
F(25) F(22) C(40) F(27) -174(2) . . .
F(25) F(22) C(40) C(37) 81.1(13) . . .
F(27) F(22) C(40) F(23) 116.0(17) . . .
F(27) F(22) C(40) F(24) 11.8(14) . . .
F(27) F(22) C(40) F(25) 174(2) . . .
F(27) F(22) C(40) F(26) 105(2) . . .
F(27) F(22) C(40) C(37) -104.9(13) . . .
C(40) F(22) F(27) F(24) -23(3) . . .
F(26) F(23) C(40) F(22) -145(6) . . .
F(26) F(23) C(40) F(24) -37(6) . . .
F(26) F(23) C(40) F(25) 178(5) . . .
F(26) F(23) C(40) F(27) -83(6) . . .
F(26) F(23) C(40) C(37) 75(6) . . .
F(27) F(24) C(40) F(22) -13.1(16) . . .
F(27) F(24) C(40) F(23) -126.0(17) . . .
F(27) F(24) C(40) F(25) -34(2) . . .
F(27) F(24) C(40) F(26) -135.8(19) . . .
F(27) F(24) C(40) C(37) 112.0(13) . . .
C(40) F(24) F(27) F(22) 20(2) . . .
F(22) F(25) C(40) F(23) 126.8(19) . . .
F(22) F(25) C(40) F(24) 31(2) . . .
F(22) F(25) C(40) F(26) 127(2) . . .
F(22) F(25) C(40) F(27) 5.1(17) . . .
F(22) F(25) C(40) C(37) -116.0(14) . . .
F(23) F(26) C(40) F(22) 39(7) . . .
F(23) F(26) C(40) F(24) 143(6) . . .
F(23) F(26) C(40) F(25) -2(5) . . .
F(23) F(26) C(40) F(27) 106(6) . . .
F(23) F(26) C(40) C(37) -112(6) . . .
F(22) F(27) C(40) F(23) -93.8(15) . . .
F(22) F(27) C(40) F(24) -164.7(18) . . .
F(22) F(27) C(40) F(25) -4.2(14) . . .
F(22) F(27) C(40) F(26) -112.3(17) . . .
F(22) F(27) C(40) C(37) 107.4(12) . . .
F(24) F(27) C(40) F(22) 164.7(18) . . .
F(24) F(27) C(40) F(23) 70.9(15) . . .
F(24) F(27) C(40) F(25) 160.5(11) . . .
F(24) F(27) C(40) F(26) 52.5(18) . . .
F(24) F(27) C(40) C(37) -87.8(11) . . .
F(20) F(28) C(39) F(19) 136.6(8) . . .
F(20) F(28) C(39) F(21) 27.0(9) . . .
F(20) F(28) C(39) F(29) 12.2(8) . . .
F(20) F(28) C(39) F(30) 125.6(8) . . .
F(20) F(28) C(39) C(35) -108.3(8) . . .
F(20) F(29) C(39) F(19) -92.8(6) . . .
F(20) F(29) C(39) F(21) -159.3(9) . . .
F(20) F(29) C(39) F(28) -6.5(4) . . .
F(20) F(29) C(39) F(30) -123.1(5) . . .
F(20) F(29) C(39) C(35) 110.6(4) . . .
F(21) F(29) C(39) F(19) 66.5(10) . . .
F(21) F(29) C(39) F(20) 159.3(9) . . .
F(21) F(29) C(39) F(28) 152.8(8) . . .
F(21) F(29) C(39) F(30) 36.2(9) . . .
F(21) F(29) C(39) C(35) -90.1(8) . . .
F(19) F(30) C(39) F(20) 51.2(10) . . .
F(19) F(30) C(39) F(21) 146.0(8) . . .
F(19) F(30) C(39) F(28) 20.5(10) . . .
F(19) F(30) C(39) F(29) 130.2(8) . . .
F(19) F(30) C(39) C(35) -103.2(8) . . .
C(41) O(1) C(44) C(43) 14.8(4) . . .
C(44) O(1) C(41) C(42) 9.5(3) . . .
C(45) O(2) C(48) C(47) 8.4(7) . . .
C(48) O(2) C(45) C(46) -16.1(8) . . .
Ni(1) N(1) C(1) C(2) 60.9(3) . . .
Ni(1) N(1) C(5) C(4) -45.4(2) . 2_755 2_755
Ni(1) N(1) C(6) C(7) -20.9(4) . . .
C(1) N(1) C(5) C(4) -162.1(2) . 2_755 2_755
C(5) N(1) C(1) C(2) 172.3(2) 2_755 . .
C(1) N(1) C(6) C(7) 104.7(4) . . .
C(6) N(1) C(1) C(2) -68.5(3) . . .
C(5) N(1) C(6) C(7) -135.8(3) 2_755 . .
C(6) N(1) C(5) C(4) 78.8(3) . 2_755 2_755
Ni(1) N(2) C(3) C(2) -56.6(4) . . .
Ni(1) N(2) C(4) C(5) 37.0(3) . . .
C(3) N(2) C(4) C(5) 165.8(3) . . .
C(4) N(2) C(3) C(2) 179.9(3) . . .
N(1) C(1) C(2) C(3) -71.7(4) . . .
C(1) C(2) C(3) N(2) 66.5(5) . . .
N(2) C(4) C(5) N(1) -58.2(4) . . 2_755
N(1) C(6) C(7) S(1) 53.1(4) . . .
C(10) C(9) C(14) C(13) -1.8(4) . . .
C(14) C(9) C(10) C(11) 4.1(4) . . .
C(10) C(9) B(1) C(17) -98.6(3) . . .
C(10) C(9) B(1) C(25) 138.3(3) . . .
C(10) C(9) B(1) C(33) 19.8(4) . . .
B(1) C(9) C(10) C(11) 177.6(2) . . .
C(14) C(9) B(1) C(17) 74.7(3) . . .
C(14) C(9) B(1) C(25) -48.4(4) . . .
C(14) C(9) B(1) C(33) -166.9(2) . . .
B(1) C(9) C(14) C(13) -175.8(2) . . .
C(9) C(10) C(11) C(12) -3.0(4) . . .
C(9) C(10) C(11) C(15) 176.3(3) . . .
C(10) C(11) C(12) C(13) -0.6(4) . . .
C(10) C(11) C(15) F(1) 63.0(4) . . .
C(10) C(11) C(15) F(2) -177.1(3) . . .
C(10) C(11) C(15) F(3) -55.7(4) . . .
C(12) C(11) C(15) F(1) -117.7(3) . . .
C(12) C(11) C(15) F(2) 2.3(4) . . .
C(12) C(11) C(15) F(3) 123.6(3) . . .
C(15) C(11) C(12) C(13) -179.9(2) . . .
C(11) C(12) C(13) C(14) 2.8(4) . . .
C(11) C(12) C(13) C(16) -177.4(3) . . .
C(12) C(13) C(14) C(9) -1.7(5) . . .
C(12) C(13) C(16) F(4) 49.7(5) . . .
C(12) C(13) C(16) F(5) -60.9(4) . . .
C(12) C(13) C(16) F(6) 178.3(4) . . .
C(14) C(13) C(16) F(4) -130.6(4) . . .
C(14) C(13) C(16) F(5) 118.8(4) . . .
C(14) C(13) C(16) F(6) -2.0(5) . . .
C(16) C(13) C(14) C(9) 178.6(3) . . .
C(18) C(17) C(22) C(21) 0.2(4) . . .
C(22) C(17) C(18) C(19) -1.1(5) . . .
C(18) C(17) B(1) C(9) 78.5(3) . . .
C(18) C(17) B(1) C(25) -160.6(3) . . .
C(18) C(17) B(1) C(33) -42.6(4) . . .
B(1) C(17) C(18) C(19) -174.4(3) . . .
C(22) C(17) B(1) C(9) -94.2(3) . . .
C(22) C(17) B(1) C(25) 26.7(4) . . .
C(22) C(17) B(1) C(33) 144.7(3) . . .
B(1) C(17) C(22) C(21) 173.1(3) . . .
C(17) C(18) C(19) C(20) 1.3(6) . . .
C(17) C(18) C(19) C(23) -179.2(3) . . .
C(18) C(19) C(20) C(21) -0.5(6) . . .
C(18) C(19) C(23) F(7) -3.6(6) . . .
C(18) C(19) C(23) F(8) 116.4(4) . . .
C(18) C(19) C(23) F(9) -126.9(4) . . .
C(20) C(19) C(23) F(7) 176.0(5) . . .
C(20) C(19) C(23) F(8) -64.1(5) . . .
C(20) C(19) C(23) F(9) 52.6(6) . . .
C(23) C(19) C(20) C(21) 179.9(3) . . .
C(19) C(20) C(21) C(22) -0.4(6) . . .
C(19) C(20) C(21) C(24) 178.2(4) . . .
C(20) C(21) C(22) C(17) 0.5(6) . . .
C(20) C(21) C(24) F(10) -117.5(4) . . .
C(20) C(21) C(24) F(11) 1.7(7) . . .
C(20) C(21) C(24) F(12) 124.2(4) . . .
C(22) C(21) C(24) F(10) 61.1(5) . . .
C(22) C(21) C(24) F(11) -179.6(5) . . .
C(22) C(21) C(24) F(12) -57.1(5) . . .
C(24) C(21) C(22) C(17) -178.1(3) . . .
C(26) C(25) C(30) C(29) 0.4(4) . . .
C(30) C(25) C(26) C(27) -0.6(4) . . .
C(26) C(25) B(1) C(9) 159.4(3) . . .
C(26) C(25) B(1) C(17) 43.2(4) . . .
C(26) C(25) B(1) C(33) -77.2(4) . . .
B(1) C(25) C(26) C(27) 173.3(3) . . .
C(30) C(25) B(1) C(9) -27.1(4) . . .
C(30) C(25) B(1) C(17) -143.3(3) . . .
C(30) C(25) B(1) C(33) 96.2(3) . . .
B(1) C(25) C(30) C(29) -173.5(3) . . .
C(25) C(26) C(27) C(28) -0.8(5) . . .
C(25) C(26) C(27) C(31) 179.4(3) . . .
C(26) C(27) C(28) C(29) 2.3(5) . . .
C(26) C(27) C(31) F(13) -46.0(4) . . .
C(26) C(27) C(31) F(14) -166.3(3) . . .
C(26) C(27) C(31) F(15) 72.2(4) . . .
C(28) C(27) C(31) F(13) 134.2(3) . . .
C(28) C(27) C(31) F(14) 13.9(4) . . .
C(28) C(27) C(31) F(15) -107.6(3) . . .
C(31) C(27) C(28) C(29) -177.9(3) . . .
C(27) C(28) C(29) C(30) -2.5(5) . . .
C(27) C(28) C(29) C(32) 175.5(3) . . .
C(28) C(29) C(30) C(25) 1.2(5) . . .
C(28) C(29) C(32) F(16) -72.2(4) . . .
C(28) C(29) C(32) F(17) 45.1(5) . . .
C(28) C(29) C(32) F(18) 166.9(3) . . .
C(30) C(29) C(32) F(16) 105.8(4) . . .
C(30) C(29) C(32) F(17) -136.9(4) . . .
C(30) C(29) C(32) F(18) -15.1(5) . . .
C(32) C(29) C(30) C(25) -176.7(3) . . .
C(34) C(33) C(38) C(37) 5.2(4) . . .
C(38) C(33) C(34) C(35) -2.5(4) . . .
C(34) C(33) B(1) C(9) -150.5(2) . . .
C(34) C(33) B(1) C(17) -36.0(4) . . .
C(34) C(33) B(1) C(25) 87.6(3) . . .
B(1) C(33) C(34) C(35) -179.8(2) . . .
C(38) C(33) B(1) C(9) 32.4(3) . . .
C(38) C(33) B(1) C(17) 146.9(3) . . .
C(38) C(33) B(1) C(25) -89.5(3) . . .
B(1) C(33) C(38) C(37) -177.6(3) . . .
C(33) C(34) C(35) C(36) -1.3(5) . . .
C(33) C(34) C(35) C(39) 178.2(3) . . .
C(34) C(35) C(36) C(37) 2.6(5) . . .
C(34) C(35) C(39) F(19) 146.4(4) . . .
C(34) C(35) C(39) F(20) 25.2(5) . . .
C(34) C(35) C(39) F(21) -84.3(5) . . .
C(34) C(35) C(39) F(28) 57.5(6) . . .
C(34) C(35) C(39) F(29) -54.9(6) . . .
C(34) C(35) C(39) F(30) -177.6(3) . . .
C(36) C(35) C(39) F(19) -34.1(5) . . .
C(36) C(35) C(39) F(20) -155.3(4) . . .
C(36) C(35) C(39) F(21) 95.2(5) . . .
C(36) C(35) C(39) F(28) -123.0(5) . . .
C(36) C(35) C(39) F(29) 124.7(5) . . .
C(36) C(35) C(39) F(30) 1.9(5) . . .
C(39) C(35) C(36) C(37) -176.9(3) . . .
C(35) C(36) C(37) C(38) 0.0(4) . . .
C(35) C(36) C(37) C(40) -178.8(3) . . .
C(36) C(37) C(38) C(33) -4.1(5) . . .
C(36) C(37) C(40) F(22) -155.3(8) . . .
C(36) C(37) C(40) F(23) -19.5(10) . . .
C(36) C(37) C(40) F(24) 88.9(7) . . .
C(36) C(37) C(40) F(25) -110.4(8) . . .
C(36) C(37) C(40) F(26) -2.5(12) . . .
C(36) C(37) C(40) F(27) 140.2(8) . . .
C(38) C(37) C(40) F(22) 25.8(9) . . .
C(38) C(37) C(40) F(23) 161.7(9) . . .
C(38) C(37) C(40) F(24) -89.9(7) . . .
C(38) C(37) C(40) F(25) 70.7(9) . . .
C(38) C(37) C(40) F(26) 178.6(11) . . .
C(38) C(37) C(40) F(27) -38.7(9) . . .
C(40) C(37) C(38) C(33) 174.8(3) . . .
O(1) C(41) C(42) C(43) -29.4(3) . . .
C(41) C(42) C(43) C(44) 37.0(4) . . .
C(42) C(43) C(44) O(1) -32.7(4) . . .
O(2) C(45) C(46) C(47) 17.1(8) . . .
C(45) C(46) C(47) C(48) -11.6(7) . . .
C(46) C(47) C(48) O(2) 2.6(7) . . .
